data_7103008
loop_
_publ_author_name
'Rancan, Marzio'
'Newton, Graham N'
'Muryn, Christopher A'
'Pritchard, Robin G'
'Timco, Grigore A'
'Cronin, Leroy'
'Winpenny, Richard E P'

_publ_section_title
;
 Chemistry and supramolecular chemistry of chromium horseshoes.
;
_journal_issue 13
_journal_name_full 'Chemical communications (Cambridge, England)'
_journal_page_first 1560
_journal_page_last 1562
_journal_paper_doi 10.1039/b718282a
_journal_year 2008
_chemical_compound_source 'synthesis as described'
_chemical_formula_moiety 'C215 H402.50 Cr25 F50 N6.50 Na14 O87'
_chemical_formula_sum 'C215 H402.5 Cr25 F50 N6.5 Na14 O87'
_chemical_formula_weight 7042.79
_chemical_name_systematic
;
?
;
_space_group_IT_number 14
_symmetry_cell_setting monoclinic
_symmetry_Int_Tables_number 14
_symmetry_space_group_name_Hall '-P 2yn'
_symmetry_space_group_name_H-M 'P 1 21/n 1'
_atom_sites_solution_hydrogens geom
_atom_sites_solution_primary direct
_atom_sites_solution_secondary difmap
_audit_conform_dict_location ftp://ftp.iucr.org/pub/cif_core.dic
_audit_conform_dict_name cif_core.dic
_audit_conform_dict_version 2.3
_audit_creation_date 2008-01-10T03:18:56-00:00
_audit_creation_method 'WinGX routine CIF_UPDATE'
_cell_angle_alpha 90
_cell_angle_beta 104.1300(10)
_cell_angle_gamma 90
_cell_formula_units_Z 2
_cell_length_a 23.4569(11)
_cell_length_b 20.8495(10)
_cell_length_c 41.501(2)
_cell_measurement_reflns_used 20148
_cell_measurement_temperature 150(2)
_cell_measurement_theta_max 22
_cell_measurement_theta_min 2
_cell_measurement_wavelength 0.71073
_cell_volume 19682.6(17)
_computing_cell_refinement 'HKL Scalepack (Otwinowski & Minor 1997)'
_computing_data_collection 'Collect (Nonius BV, 1997-2000)'
_computing_data_reduction 'HKL Denzo and Scalepack (Otwinowski & Minor 1997)'
_computing_molecular_graphics 'Ortep-3 for Windows (Farrugia, 1997)'
_computing_publication_material 'WinGX publication routines (Farrugia, 1999)'
_computing_structure_refinement 'SHELXL-97 (Sheldrick, 1997)'
_computing_structure_solution 'SIR92 (Giacovazzo et al, 1993)'
_diffrn_ambient_temperature 150(2)
_diffrn_detector 'CCD plate'
_diffrn_detector_area_resol_mean 9
_diffrn_measured_fraction_theta_full 0.958
_diffrn_measured_fraction_theta_max 0.958
_diffrn_measurement_device '95mm CCD camera on \k-goniostat'
_diffrn_measurement_device_type KappaCCD
_diffrn_measurement_method 'CCD rotation images, thick slices'
_diffrn_orient_matrix_type 'by Nonius Collect from scalepack cell'
_diffrn_orient_matrix_UB_11 0.23369E-1
_diffrn_orient_matrix_UB_12 0.344283E-1
_diffrn_orient_matrix_UB_13 -0.7574E-2
_diffrn_orient_matrix_UB_21 -0.31172E-2
_diffrn_orient_matrix_UB_22 0.271081E-1
_diffrn_orient_matrix_UB_23 0.193734E-1
_diffrn_orient_matrix_UB_31 0.370688E-1
_diffrn_orient_matrix_UB_32 -0.194247E-1
_diffrn_orient_matrix_UB_33 0.136124E-1
_diffrn_radiation_monochromator graphite
_diffrn_radiation_probe x-ray
_diffrn_radiation_type MoK\a
_diffrn_radiation_wavelength 0.71073
_diffrn_reflns_av_R_equivalents 0.0984
_diffrn_reflns_av_unetI/netI 0.0936
_diffrn_reflns_limit_h_max 23
_diffrn_reflns_limit_h_min 0
_diffrn_reflns_limit_k_max 21
_diffrn_reflns_limit_k_min 0
_diffrn_reflns_limit_l_max 42
_diffrn_reflns_limit_l_min -43
_diffrn_reflns_number 23133
_diffrn_reflns_theta_full 22
_diffrn_reflns_theta_max 22
_diffrn_reflns_theta_min 3.02
_diffrn_source 'Enraf Nonius FR590'
_exptl_absorpt_coefficient_mu 0.756
_exptl_absorpt_correction_T_max 0.949
_exptl_absorpt_correction_T_min 0.8335
_exptl_absorpt_correction_type none
_exptl_crystal_colour green
_exptl_crystal_density_diffrn 1.188
_exptl_crystal_density_method 'not measured'
_exptl_crystal_description blade
_exptl_crystal_F_000 7276
_exptl_crystal_size_max 0.25
_exptl_crystal_size_mid 0.14
_exptl_crystal_size_min 0.07
_refine_diff_density_max 1.193
_refine_diff_density_min -0.56
_refine_diff_density_rms 0.12
_refine_ls_extinction_method none
_refine_ls_goodness_of_fit_ref 1.16
_refine_ls_hydrogen_treatment mixed
_refine_ls_matrix_type full
_refine_ls_number_parameters 1771
_refine_ls_number_reflns 23133
_refine_ls_number_restraints 350
_refine_ls_restrained_S_all 1.163
_refine_ls_R_factor_all 0.1818
_refine_ls_R_factor_gt 0.1022
_refine_ls_shift/su_max 0.016
_refine_ls_shift/su_mean 0.001
_refine_ls_structure_factor_coef Fsqd
_refine_ls_weighting_details 'calc w=1/[\s^2^(Fo^2^)+(0.1350P)^2^+42.0000P] where P=(Fo^2^+2Fc^2^)/3'
_refine_ls_weighting_scheme calc
_refine_ls_wR_factor_gt 0.2531
_refine_ls_wR_factor_ref 0.3007
_reflns_number_gt 11616
_reflns_number_total 23133
_reflns_threshold_expression >2sigma(I)
_cod_data_source_file b718282a.txt
_cod_data_source_block r
_cod_original_formula_sum 'C215 H402.50 Cr25 F50 N6.50 Na14 O87'
_cod_database_code 7103008

loop_
_symmetry_equiv_pos_as_xyz
'x, y, z'
'-x+1/2, y+1/2, -z+1/2'
'-x, -y, -z'
'x-1/2, -y-1/2, z-1/2'

loop_
_atom_site_label
_atom_site_type_symbol
_atom_site_fract_x
_atom_site_fract_y
_atom_site_fract_z
_atom_site_U_iso_or_equiv
_atom_site_adp_type
_atom_site_occupancy
_atom_site_symmetry_multiplicity
_atom_site_calc_flag
_atom_site_refinement_flags
_atom_site_disorder_assembly
_atom_site_disorder_group
C1A C 0.6032(4) 0.2956(5) 0.3633(3) 0.092(3) Uani 1 1 d D . .
C1B C 0.6279(5) 0.2275(5) 0.3681(3) 0.119(4) Uani 1 1 d D . .
C1C C 0.6887(6) 0.2256(7) 0.3622(4) 0.157(6) Uani 1 1 d D . .
H1C1 H 0.7155 0.2508 0.3793 0.236 Uiso 1 1 calc R . .
H1C2 H 0.6877 0.2435 0.3402 0.236 Uiso 1 1 calc R . .
H1C3 H 0.7024 0.181 0.3632 0.236 Uiso 1 1 calc R . .
C1D C 0.5859(7) 0.1881(6) 0.3416(5) 0.219(10) Uani 1 1 d D . .
H1D1 H 0.5991 0.1434 0.3429 0.328 Uiso 1 1 calc R . .
H1D2 H 0.5853 0.2055 0.3196 0.328 Uiso 1 1 calc R . .
H1D3 H 0.5462 0.1901 0.3453 0.328 Uiso 1 1 calc R . .
C1E C 0.6316(8) 0.1987(7) 0.4025(4) 0.215(7) Uani 1 1 d D . .
H1E1 H 0.6601 0.223 0.4192 0.323 Uiso 1 1 calc R . .
H1E2 H 0.6442 0.1539 0.4027 0.323 Uiso 1 1 calc R . .
H1E3 H 0.5929 0.2009 0.4074 0.323 Uiso 1 1 calc R . .
C2A C 0.4700(4) 0.3764(5) 0.3230(2) 0.078(3) Uani 1 1 d D A .
C2B C 0.4078(4) 0.3595(7) 0.3008(2) 0.146(6) Uani 1 1 d D . .
C2C C 0.3727(9) 0.3258(12) 0.3213(6) 0.124(9) Uiso 0.5 1 d PD A 1
H2C1 H 0.3992 0.3096 0.3417 0.185 Uiso 0.5 1 calc PR A 1
H2C2 H 0.3514 0.2898 0.3086 0.185 Uiso 0.5 1 calc PR A 1
H2C3 H 0.3446 0.3558 0.327 0.185 Uiso 0.5 1 calc PR A 1
C2D C 0.3858(10) 0.4104(11) 0.2748(6) 0.111(9) Uiso 0.5 1 d PD A 1
H2D1 H 0.4183 0.4388 0.2732 0.166 Uiso 0.5 1 calc PR A 1
H2D2 H 0.3548 0.4355 0.281 0.166 Uiso 0.5 1 calc PR A 1
H2D3 H 0.3699 0.3899 0.2532 0.166 Uiso 0.5 1 calc PR A 1
C2E C 0.4262(13) 0.2936(12) 0.2816(7) 0.19 Uiso 0.5 1 d PD A 1
H2E1 H 0.4157 0.255 0.2922 0.286 Uiso 0.5 1 calc PR A 1
H2E2 H 0.4687 0.2938 0.2833 0.286 Uiso 0.5 1 calc PR A 1
H2E3 H 0.405 0.2941 0.2581 0.286 Uiso 0.5 1 calc PR A 1
C2F C 0.3676(9) 0.4110(11) 0.3180(6) 0.131(9) Uiso 0.5 1 d PD A 2
H2F1 H 0.3689 0.3975 0.3408 0.197 Uiso 0.5 1 calc PR A 2
H2F2 H 0.3268 0.411 0.3048 0.197 Uiso 0.5 1 calc PR A 2
H2F3 H 0.3839 0.4544 0.3183 0.197 Uiso 0.5 1 calc PR A 2
C2G C 0.3957(10) 0.3881(11) 0.2674(5) 0.095(8) Uiso 0.5 1 d PD A 2
H2G1 H 0.4172 0.3644 0.2537 0.142 Uiso 0.5 1 calc PR A 2
H2G2 H 0.4083 0.433 0.2691 0.142 Uiso 0.5 1 calc PR A 2
H2G3 H 0.3534 0.3859 0.2571 0.142 Uiso 0.5 1 calc PR A 2
C2H C 0.3849(10) 0.3015(11) 0.3115(7) 0.125(10) Uiso 0.5 1 d PD A 2
H2H1 H 0.3988 0.2975 0.3357 0.187 Uiso 0.5 1 calc PR A 2
H2H2 H 0.3984 0.2646 0.3008 0.187 Uiso 0.5 1 calc PR A 2
H2H3 H 0.3418 0.303 0.3054 0.187 Uiso 0.5 1 calc PR A 2
C3A C 0.7113(4) 0.4483(5) 0.3211(2) 0.071(3) Uani 1 1 d D A .
C3B C 0.7761(4) 0.4253(5) 0.3301(3) 0.086(3) Uani 1 1 d D . .
C3C C 0.7792(5) 0.3758(6) 0.3035(3) 0.149(6) Uani 1 1 d D . .
H3C1 H 0.7674 0.3958 0.2816 0.224 Uiso 1 1 calc R . .
H3C2 H 0.7527 0.3401 0.3048 0.224 Uiso 1 1 calc R . .
H3C3 H 0.8196 0.3598 0.3072 0.224 Uiso 1 1 calc R . .
C3D C 0.7929(5) 0.3973(8) 0.3639(3) 0.173(7) Uani 1 1 d D . .
H3D1 H 0.767 0.3611 0.3653 0.259 Uiso 1 1 calc R . .
H3D2 H 0.7892 0.43 0.3802 0.259 Uiso 1 1 calc R . .
H3D3 H 0.8337 0.3823 0.3685 0.259 Uiso 1 1 calc R . .
C3E C 0.8171(5) 0.4808(7) 0.3272(4) 0.158(7) Uani 1 1 d D . .
H3E1 H 0.806 0.4982 0.3046 0.238 Uiso 1 1 calc R . .
H3E2 H 0.8577 0.4653 0.332 0.238 Uiso 1 1 calc R . .
H3E3 H 0.8137 0.5144 0.3431 0.238 Uiso 1 1 calc R . .
C4A C 0.5988(4) 0.4091(5) 0.2493(2) 0.072(3) Uani 1 1 d D A .
C4B C 0.5909(5) 0.3666(5) 0.2183(2) 0.090(3) Uani 1 1 d D . .
C4C C 0.5253(5) 0.3410(6) 0.2104(3) 0.121(5) Uani 1 1 d D . .
H4C1 H 0.518 0.3132 0.1908 0.182 Uiso 1 1 calc R . .
H4C2 H 0.4981 0.3774 0.2061 0.182 Uiso 1 1 calc R . .
H4C3 H 0.5192 0.3166 0.2295 0.182 Uiso 1 1 calc R . .
C4D C 0.6014(6) 0.4057(7) 0.1904(3) 0.165(6) Uani 1 1 d D . .
H4D1 H 0.5976 0.3785 0.1707 0.248 Uiso 1 1 calc R . .
H4D2 H 0.6411 0.4239 0.1967 0.248 Uiso 1 1 calc R . .
H4D3 H 0.5725 0.4405 0.1854 0.248 Uiso 1 1 calc R . .
C4E C 0.6348(5) 0.3096(6) 0.2261(3) 0.139(5) Uani 1 1 d D . .
H4E1 H 0.6306 0.2828 0.2063 0.208 Uiso 1 1 calc R . .
H4E2 H 0.6264 0.2838 0.2442 0.208 Uiso 1 1 calc R . .
H4E3 H 0.675 0.3261 0.2329 0.208 Uiso 1 1 calc R . .
C5A C 0.6831(4) 0.6324(5) 0.2454(2) 0.067(3) Uani 1 1 d D A .
C5B C 0.7171(4) 0.6470(5) 0.2190(2) 0.083(3) Uani 1 1 d D . .
C5C C 0.7451(7) 0.5872(7) 0.2103(4) 0.230(6) Uani 1 1 d D . .
H5C1 H 0.7736 0.5712 0.23 0.344 Uiso 1 1 calc R . .
H5C2 H 0.7651 0.5965 0.1927 0.344 Uiso 1 1 calc R . .
H5C3 H 0.7147 0.5546 0.2025 0.344 Uiso 1 1 calc R . .
C5D C 0.6765(6) 0.6803(9) 0.1914(3) 0.226(9) Uani 1 1 d D . .
H5D1 H 0.6605 0.7183 0.2 0.34 Uiso 1 1 calc R . .
H5D2 H 0.6443 0.6514 0.1811 0.34 Uiso 1 1 calc R . .
H5D3 H 0.6976 0.6934 0.1749 0.34 Uiso 1 1 calc R . .
C5E C 0.7642(6) 0.6924(9) 0.2331(4) 0.244(9) Uani 1 1 d D . .
H5E1 H 0.7928 0.6718 0.2514 0.366 Uiso 1 1 calc R . .
H5E2 H 0.7474 0.7301 0.2416 0.366 Uiso 1 1 calc R . .
H5E3 H 0.7838 0.7058 0.2159 0.366 Uiso 1 1 calc R . .
C6A C 0.5314(4) 0.6232(5) 0.2522(2) 0.074(3) Uani 1 1 d D A .
C6B C 0.4696(5) 0.6312(6) 0.2286(3) 0.123(5) Uani 1 1 d D . .
C6C C 0.4357(7) 0.5701(8) 0.2327(4) 0.189(7) Uiso 1 1 d D . .
H6C1 H 0.4554 0.5328 0.2259 0.284 Uiso 1 1 calc R . .
H6C2 H 0.3955 0.5731 0.2188 0.284 Uiso 1 1 calc R . .
H6C3 H 0.4345 0.5653 0.256 0.284 Uiso 1 1 calc R . .
C6D C 0.4804(7) 0.6255(8) 0.1932(4) 0.182(7) Uiso 1 1 d D . .
H6D1 H 0.5006 0.585 0.1914 0.273 Uiso 1 1 calc R . .
H6D2 H 0.5048 0.6614 0.1894 0.273 Uiso 1 1 calc R . .
H6D3 H 0.4427 0.6264 0.1767 0.273 Uiso 1 1 calc R . .
C6E C 0.4403(8) 0.6882(8) 0.2355(5) 0.217(9) Uiso 1 1 d D . .
H6E1 H 0.4636 0.7259 0.2328 0.325 Uiso 1 1 calc R . .
H6E2 H 0.4358 0.6866 0.2584 0.325 Uiso 1 1 calc R . .
H6E3 H 0.4015 0.6911 0.2201 0.325 Uiso 1 1 calc R . .
C7A C 0.7270(4) 0.7224(5) 0.3575(2) 0.075(3) Uani 1 1 d D A .
C7B C 0.7935(4) 0.7334(7) 0.3692(3) 0.108(4) Uani 1 1 d D . .
C7C C 0.8283(5) 0.6968(7) 0.3503(3) 0.134(5) Uani 1 1 d D . .
H7C1 H 0.8702 0.7059 0.3592 0.201 Uiso 1 1 calc R . .
H7C2 H 0.8167 0.7093 0.3268 0.201 Uiso 1 1 calc R . .
H7C3 H 0.8212 0.6508 0.3523 0.201 Uiso 1 1 calc R . .
C7D C 0.8012(7) 0.8069(7) 0.3604(4) 0.190(8) Uani 1 1 d D . .
H7D1 H 0.8429 0.8184 0.3669 0.285 Uiso 1 1 calc R . .
H7D2 H 0.7792 0.8339 0.3725 0.285 Uiso 1 1 calc R . .
H7D3 H 0.7861 0.8135 0.3365 0.285 Uiso 1 1 calc R . .
C7E C 0.8156(5) 0.7359(8) 0.4050(3) 0.157(7) Uani 1 1 d D . .
H7E1 H 0.8583 0.7422 0.4106 0.236 Uiso 1 1 calc R . .
H7E2 H 0.8065 0.6956 0.4148 0.236 Uiso 1 1 calc R . .
H7E3 H 0.797 0.7716 0.414 0.236 Uiso 1 1 calc R . .
C8A C 0.6250(4) 0.8286(4) 0.3091(2) 0.074(3) Uani 1 1 d D A .
C8B C 0.6245(5) 0.8960(5) 0.2957(2) 0.096(4) Uani 1 1 d D . .
C8C C 0.6591(9) 0.9010(11) 0.2701(5) 0.109(8) Uiso 0.5 1 d PD B 1
H8C1 H 0.6583 0.9453 0.2622 0.163 Uiso 0.5 1 calc PR B 1
H8C2 H 0.6419 0.8727 0.2514 0.163 Uiso 0.5 1 calc PR B 1
H8C3 H 0.6999 0.8881 0.2798 0.163 Uiso 0.5 1 calc PR B 1
C8D C 0.5606(11) 0.9130(15) 0.2798(8) 0.188(14) Uiso 0.5 1 d PD B 1
H8D1 H 0.5378 0.9119 0.2967 0.281 Uiso 0.5 1 calc PR B 1
H8D2 H 0.5443 0.8819 0.2623 0.281 Uiso 0.5 1 calc PR B 1
H8D3 H 0.5586 0.9561 0.2701 0.281 Uiso 0.5 1 calc PR B 1
C8E C 0.6492(11) 0.9443(10) 0.3225(5) 0.120(9) Uiso 0.5 1 d PD B 1
H8E1 H 0.6255 0.9444 0.339 0.18 Uiso 0.5 1 calc PR B 1
H8E2 H 0.6483 0.9871 0.3126 0.18 Uiso 0.5 1 calc PR B 1
H8E3 H 0.6899 0.9329 0.3334 0.18 Uiso 0.5 1 calc PR B 1
C8F C 0.6036(11) 0.9455(10) 0.3122(6) 0.116(9) Uiso 0.5 1 d PD B 2
H8F1 H 0.607 0.9863 0.3011 0.175 Uiso 0.5 1 calc PR B 2
H8F2 H 0.6268 0.9475 0.3353 0.175 Uiso 0.5 1 calc PR B 2
H8F3 H 0.5623 0.9375 0.3119 0.175 Uiso 0.5 1 calc PR B 2
C8G C 0.6913(10) 0.9142(14) 0.2996(8) 0.165(12) Uiso 0.5 1 d PD B 2
H8G1 H 0.7104 0.8809 0.2892 0.248 Uiso 0.5 1 calc PR B 2
H8G2 H 0.7111 0.9176 0.3232 0.248 Uiso 0.5 1 calc PR B 2
H8G3 H 0.6938 0.9554 0.2887 0.248 Uiso 0.5 1 calc PR B 2
C8H C 0.6114(11) 0.8942(12) 0.2581(5) 0.122(9) Uiso 0.5 1 d PD B 2
H8H1 H 0.6292 0.8557 0.2511 0.183 Uiso 0.5 1 calc PR B 2
H8H2 H 0.6279 0.9324 0.25 0.183 Uiso 0.5 1 calc PR B 2
H8H3 H 0.5688 0.8931 0.2488 0.183 Uiso 0.5 1 calc PR B 2
C9A C 0.6324(4) 0.8087(5) 0.4373(2) 0.078(3) Uani 1 1 d D A .
C9B C 0.6578(5) 0.8668(5) 0.4586(2) 0.096(4) Uani 1 1 d D . .
C9C C 0.6579(7) 0.8584(7) 0.4931(3) 0.163(6) Uani 1 1 d D . .
H9C1 H 0.6182 0.8472 0.4949 0.244 Uiso 1 1 calc R . .
H9C2 H 0.6703 0.8985 0.5052 0.244 Uiso 1 1 calc R . .
H9C3 H 0.6852 0.824 0.5027 0.244 Uiso 1 1 calc R . .
C9D C 0.7166(5) 0.8834(6) 0.4538(3) 0.133(5) Uani 1 1 d D . .
H9D1 H 0.7142 0.8891 0.4301 0.199 Uiso 1 1 calc R . .
H9D2 H 0.7444 0.8488 0.4626 0.199 Uiso 1 1 calc R . .
H9D3 H 0.7303 0.9234 0.4656 0.199 Uiso 1 1 calc R . .
C9E C 0.6143(7) 0.9214(6) 0.4457(4) 0.167(7) Uani 1 1 d D . .
H9E1 H 0.5754 0.9097 0.4487 0.25 Uiso 1 1 calc R . .
H9E2 H 0.6118 0.9286 0.4221 0.25 Uiso 1 1 calc R . .
H9E3 H 0.6279 0.9607 0.4582 0.25 Uiso 1 1 calc R . .
C10A C 0.4952(4) 0.7801(4) 0.3773(2) 0.077(3) Uani 1 1 d D A .
C10B C 0.4344(4) 0.8114(6) 0.3626(3) 0.108(4) Uani 1 1 d D . .
C10C C 0.4281(9) 0.8414(10) 0.3296(4) 0.088(6) Uiso 0.5 1 d PD C 1
H10A H 0.4441 0.8125 0.3153 0.132 Uiso 0.5 1 calc PR C 1
H10B H 0.4498 0.882 0.3322 0.132 Uiso 0.5 1 calc PR C 1
H10C H 0.3865 0.8494 0.3195 0.132 Uiso 0.5 1 calc PR C 1
C10D C 0.4118(8) 0.8483(9) 0.3880(4) 0.070(6) Uiso 0.5 1 d PD C 1
H10D H 0.4137 0.8212 0.4076 0.106 Uiso 0.5 1 calc PR C 1
H10E H 0.3709 0.861 0.3785 0.106 Uiso 0.5 1 calc PR C 1
H10F H 0.4359 0.8867 0.3946 0.106 Uiso 0.5 1 calc PR C 1
C10E C 0.3915(10) 0.7501(12) 0.3599(7) 0.154(11) Uiso 0.5 1 d PD C 1
H10G H 0.399 0.7203 0.3432 0.232 Uiso 0.5 1 calc PR C 1
H10H H 0.3505 0.7644 0.3535 0.232 Uiso 0.5 1 calc PR C 1
H10I H 0.3989 0.7285 0.3815 0.232 Uiso 0.5 1 calc PR C 1
C10F C 0.4514(15) 0.8822(12) 0.3505(9) 0.225(18) Uiso 0.5 1 d PD C 2
H10J H 0.4786 0.8772 0.3361 0.338 Uiso 0.5 1 calc PR C 2
H10K H 0.4701 0.9078 0.37 0.338 Uiso 0.5 1 calc PR C 2
H10L H 0.4156 0.9038 0.3382 0.338 Uiso 0.5 1 calc PR C 2
C10G C 0.4059(12) 0.7784(15) 0.3306(6) 0.169(12) Uiso 0.5 1 d PD C 2
H10M H 0.4335 0.7768 0.3163 0.253 Uiso 0.5 1 calc PR C 2
H10N H 0.3706 0.8021 0.3193 0.253 Uiso 0.5 1 calc PR C 2
H10O H 0.3949 0.7346 0.3353 0.253 Uiso 0.5 1 calc PR C 2
C10H C 0.3926(9) 0.8153(13) 0.3832(6) 0.118(9) Uiso 0.5 1 d PD C 2
H10P H 0.4133 0.8272 0.4059 0.177 Uiso 0.5 1 calc PR C 2
H10Q H 0.3735 0.7736 0.3834 0.177 Uiso 0.5 1 calc PR C 2
H10R H 0.3629 0.8479 0.3741 0.177 Uiso 0.5 1 calc PR C 2
C11A C 0.7686(3) 0.6560(4) 0.53682(18) 0.073(3) Uani 1 1 d D D .
C11B C 0.7856(4) 0.6555(6) 0.5037(2) 0.189(8) Uani 1 1 d D . .
C11C C 0.7411(6) 0.6661(9) 0.4737(3) 0.098(8) Uiso 0.5 1 d PD D 1
H11A H 0.7052 0.6818 0.4793 0.146 Uiso 0.5 1 calc PR D 1
H11B H 0.7326 0.6257 0.4614 0.146 Uiso 0.5 1 calc PR D 1
H11C H 0.7549 0.698 0.4601 0.146 Uiso 0.5 1 calc PR D 1
C11D C 0.8284(7) 0.6028(8) 0.5019(5) 0.161(12) Uiso 0.5 1 d PD D 1
H11D H 0.8365 0.6027 0.4799 0.241 Uiso 0.5 1 calc PR D 1
H11E H 0.8116 0.5615 0.5059 0.241 Uiso 0.5 1 calc PR D 1
H11F H 0.8651 0.61 0.5188 0.241 Uiso 0.5 1 calc PR D 1
C11E C 0.8271(8) 0.7183(8) 0.5076(6) 0.29(3) Uiso 0.5 1 d PD D 1
H11G H 0.8041 0.7565 0.51 0.439 Uiso 0.5 1 calc PR D 1
H11H H 0.8426 0.7229 0.4878 0.439 Uiso 0.5 1 calc PR D 1
H11I H 0.8598 0.7138 0.5272 0.439 Uiso 0.5 1 calc PR D 1
C11F C 0.7445(10) 0.5792(10) 0.4892(6) 0.121(9) Uiso 0.5 1 d PD D 2
H11J H 0.7032 0.5842 0.4897 0.182 Uiso 0.5 1 calc PR D 2
H11K H 0.762 0.5438 0.5039 0.182 Uiso 0.5 1 calc PR D 2
H11L H 0.747 0.5697 0.4665 0.182 Uiso 0.5 1 calc PR D 2
C11G C 0.8407(7) 0.6428(10) 0.5021(5) 0.076(6) Uiso 0.5 1 d PD D 2
H11M H 0.8437 0.6467 0.479 0.115 Uiso 0.5 1 calc PR D 2
H11N H 0.8511 0.599 0.51 0.115 Uiso 0.5 1 calc PR D 2
H11O H 0.8677 0.6732 0.5161 0.115 Uiso 0.5 1 calc PR D 2
C11H C 0.7444(8) 0.6996(9) 0.4786(4) 0.070(6) Uiso 0.5 1 d PD D 2
H11P H 0.7053 0.6997 0.483 0.105 Uiso 0.5 1 calc PR D 2
H11Q H 0.7416 0.6839 0.456 0.105 Uiso 0.5 1 calc PR D 2
H11R H 0.7602 0.7434 0.4807 0.105 Uiso 0.5 1 calc PR D 2
C12A C 0.7514(4) 0.7585(5) 0.6088(2) 0.079(3) Uani 1 1 d D D .
C12B C 0.7528(5) 0.8258(5) 0.6229(3) 0.111(5) Uani 1 1 d D . .
C12C C 0.7217(7) 0.8208(7) 0.6519(4) 0.211(7) Uani 1 1 d D . .
H12A H 0.7444 0.7925 0.6692 0.316 Uiso 1 1 calc R . .
H12B H 0.6821 0.8032 0.6436 0.316 Uiso 1 1 calc R . .
H12C H 0.719 0.8635 0.6613 0.316 Uiso 1 1 calc R . .
C12D C 0.7182(7) 0.8686(6) 0.5977(4) 0.182(8) Uani 1 1 d D . .
H12D H 0.7175 0.9116 0.6071 0.272 Uiso 1 1 calc R . .
H12E H 0.6779 0.8523 0.5904 0.272 Uiso 1 1 calc R . .
H12F H 0.736 0.8707 0.5787 0.272 Uiso 1 1 calc R . .
C12E C 0.8128(6) 0.8450(7) 0.6400(5) 0.221(10) Uani 1 1 d D . .
H12G H 0.8303 0.812 0.6563 0.332 Uiso 1 1 calc R . .
H12H H 0.8116 0.8859 0.6515 0.332 Uiso 1 1 calc R . .
H12I H 0.8366 0.8498 0.6237 0.332 Uiso 1 1 calc R . .
C13A C 0.9474(4) 0.6463(5) 0.6301(2) 0.077(3) Uani 1 1 d D D .
C13B C 1.0032(4) 0.6872(5) 0.6354(3) 0.108(4) Uani 1 1 d D . .
C13C C 0.9881(4) 0.7551(5) 0.6265(3) 0.102(4) Uani 1 1 d D . .
H13A H 0.9634 0.7572 0.6037 0.153 Uiso 1 1 calc R . .
H13B H 1.0243 0.7796 0.6279 0.153 Uiso 1 1 calc R . .
H13C H 0.9668 0.7732 0.6419 0.153 Uiso 1 1 calc R . .
C13D C 1.0399(6) 0.6812(7) 0.6698(4) 0.206(8) Uani 1 1 d D . .
H13D H 1.0497 0.6359 0.6747 0.308 Uiso 1 1 calc R . .
H13E H 1.0182 0.6976 0.6855 0.308 Uiso 1 1 calc R . .
H13F H 1.0762 0.7059 0.6721 0.308 Uiso 1 1 calc R . .
C13E C 1.0356(5) 0.6573(7) 0.6104(5) 0.207(9) Uani 1 1 d D . .
H13G H 1.0455 0.6125 0.6164 0.311 Uiso 1 1 calc R . .
H13H H 1.0717 0.6815 0.611 0.311 Uiso 1 1 calc R . .
H13I H 1.0099 0.6591 0.5879 0.311 Uiso 1 1 calc R . .
C14A C 0.8477(4) 0.5842(5) 0.6764(2) 0.072(3) Uani 1 1 d D D .
C14B C 0.8435(6) 0.5939(6) 0.7121(2) 0.116(4) Uani 1 1 d D . .
C14C C 0.9085(8) 0.6093(10) 0.7306(4) 0.243(11) Uani 1 1 d D . .
H14A H 0.9215 0.6481 0.7212 0.365 Uiso 1 1 calc R . .
H14B H 0.9339 0.5732 0.728 0.365 Uiso 1 1 calc R . .
H14C H 0.911 0.6161 0.7543 0.365 Uiso 1 1 calc R . .
C14D C 0.8274(10) 0.5348(8) 0.7262(4) 0.304(11) Uani 1 1 d D . .
H14D H 0.8274 0.5419 0.7496 0.456 Uiso 1 1 calc R . .
H14E H 0.8559 0.5012 0.7248 0.456 Uiso 1 1 calc R . .
H14F H 0.7881 0.5215 0.7139 0.456 Uiso 1 1 calc R . .
C14E C 0.8092(6) 0.6526(8) 0.7156(3) 0.188(7) Uani 1 1 d D . .
H14G H 0.8228 0.6885 0.7042 0.282 Uiso 1 1 calc R . .
H14H H 0.8148 0.6629 0.7392 0.282 Uiso 1 1 calc R . .
H14I H 0.7674 0.6449 0.7057 0.282 Uiso 1 1 calc R . .
C15A C 0.9606(4) 0.4473(5) 0.5859(2) 0.078(3) Uani 1 1 d D D .
C15B C 1.0066(4) 0.4531(5) 0.5646(3) 0.096(4) Uani 1 1 d D . .
C15C C 1.0039(5) 0.3984(6) 0.5411(3) 0.128(5) Uani 1 1 d D . .
H15A H 1.0115 0.3582 0.5536 0.193 Uiso 1 1 calc R . .
H15B H 1.0337 0.4044 0.5284 0.193 Uiso 1 1 calc R . .
H15C H 0.9648 0.3967 0.5258 0.193 Uiso 1 1 calc R . .
C15D C 0.9964(6) 0.5159(7) 0.5459(3) 0.163(6) Uani 1 1 d D . .
H15D H 0.9984 0.5512 0.5617 0.245 Uiso 1 1 calc R . .
H15E H 0.9576 0.5154 0.5303 0.245 Uiso 1 1 calc R . .
H15F H 1.0267 0.5219 0.5336 0.245 Uiso 1 1 calc R . .
C15E C 1.0666(4) 0.4572(8) 0.5893(3) 0.165(7) Uani 1 1 d D . .
H15G H 1.0667 0.4933 0.6045 0.248 Uiso 1 1 calc R . .
H15H H 1.0972 0.4637 0.5772 0.248 Uiso 1 1 calc R . .
H15I H 1.0743 0.4173 0.6021 0.248 Uiso 1 1 calc R . .
C16A C 0.9826(4) 0.4129(5) 0.6745(2) 0.077(3) Uani 1 1 d D D .
C16B C 1.0289(4) 0.3983(5) 0.7070(2) 0.097(4) Uani 1 1 d D . .
C16C C 1.0514(9) 0.4561(9) 0.7255(5) 0.103(7) Uiso 0.5 1 d PD E 1
H16A H 1.0806 0.4443 0.7459 0.154 Uiso 0.5 1 calc PR E 1
H16B H 1.0189 0.4792 0.7314 0.154 Uiso 0.5 1 calc PR E 1
H16C H 1.0698 0.4838 0.7119 0.154 Uiso 0.5 1 calc PR E 1
C16D C 1.0040(9) 0.3468(10) 0.7268(5) 0.107(8) Uiso 0.5 1 d PD E 1
H16D H 1.0329 0.3376 0.7476 0.161 Uiso 0.5 1 calc PR E 1
H16E H 0.9955 0.3075 0.7136 0.161 Uiso 0.5 1 calc PR E 1
H16F H 0.9677 0.3628 0.7317 0.161 Uiso 0.5 1 calc PR E 1
C16E C 1.0823(7) 0.3618(10) 0.6963(5) 0.086(6) Uiso 0.5 1 d PD E 1
H16G H 1.1133 0.3519 0.7162 0.13 Uiso 0.5 1 calc PR E 1
H16H H 1.0982 0.3895 0.6815 0.13 Uiso 0.5 1 calc PR E 1
H16I H 1.0677 0.3219 0.6847 0.13 Uiso 0.5 1 calc PR E 1
C16F C 1.0483(11) 0.3309(10) 0.7129(6) 0.123(9) Uiso 0.5 1 d PD E 2
H16J H 1.0776 0.3277 0.7341 0.184 Uiso 0.5 1 calc PR E 2
H16K H 1.0658 0.3166 0.6949 0.184 Uiso 0.5 1 calc PR E 2
H16L H 1.0145 0.3038 0.7134 0.184 Uiso 0.5 1 calc PR E 2
C16G C 1.0047(11) 0.4247(13) 0.7357(5) 0.139(10) Uiso 0.5 1 d PD E 2
H16M H 0.9923 0.4693 0.731 0.209 Uiso 0.5 1 calc PR E 2
H16N H 1.0355 0.4227 0.7564 0.209 Uiso 0.5 1 calc PR E 2
H16O H 0.971 0.3988 0.7379 0.209 Uiso 0.5 1 calc PR E 2
C16H C 1.0837(9) 0.4384(13) 0.7071(7) 0.143(10) Uiso 0.5 1 d PD E 2
H16P H 1.0726 0.4836 0.7034 0.214 Uiso 0.5 1 calc PR E 2
H16Q H 1.1014 0.4235 0.6894 0.214 Uiso 0.5 1 calc PR E 2
H16R H 1.1122 0.4338 0.7286 0.214 Uiso 0.5 1 calc PR E 2
C17A C 0.9208(4) 0.2306(5) 0.5894(3) 0.091(4) Uani 1 1 d D D .
C17B C 0.9656(4) 0.1791(5) 0.5861(3) 0.119(5) Uani 1 1 d D . .
C17C C 1.0246(8) 0.2073(11) 0.5997(6) 0.100(8) Uiso 0.5 1 d PD F 1
H17A H 1.0247 0.2311 0.6201 0.151 Uiso 0.5 1 calc PR F 1
H17B H 1.0343 0.2364 0.5833 0.151 Uiso 0.5 1 calc PR F 1
H17C H 1.054 0.1729 0.6048 0.151 Uiso 0.5 1 calc PR F 1
C17D C 0.9616(11) 0.1630(13) 0.5516(5) 0.128(9) Uiso 0.5 1 d PD F 1
H17D H 0.9224 0.1459 0.5416 0.192 Uiso 0.5 1 calc PR F 1
H17E H 0.9914 0.1307 0.5504 0.192 Uiso 0.5 1 calc PR F 1
H17F H 0.9683 0.2016 0.5396 0.192 Uiso 0.5 1 calc PR F 1
C17E C 0.9514(9) 0.1203(9) 0.6070(5) 0.094(7) Uiso 0.5 1 d PD F 1
H17G H 0.9119 0.1041 0.5967 0.141 Uiso 0.5 1 calc PR F 1
H17H H 0.9533 0.1341 0.6298 0.141 Uiso 0.5 1 calc PR F 1
H17I H 0.9803 0.0862 0.6073 0.141 Uiso 0.5 1 calc PR F 1
C17F C 0.9972(13) 0.2145(16) 0.5572(7) 0.207(16) Uiso 0.5 1 d PD F 2
H17J H 0.9686 0.2158 0.5356 0.31 Uiso 0.5 1 calc PR F 2
H17K H 1.0317 0.1896 0.5553 0.31 Uiso 0.5 1 calc PR F 2
H17L H 1.0093 0.2583 0.5643 0.31 Uiso 0.5 1 calc PR F 2
C17G C 0.9427(11) 0.1259(10) 0.5652(6) 0.127(9) Uiso 0.5 1 d PD F 2
H17M H 0.9077 0.1394 0.5484 0.19 Uiso 0.5 1 calc PR F 2
H17N H 0.9322 0.0913 0.5787 0.19 Uiso 0.5 1 calc PR F 2
H17O H 0.9726 0.1104 0.5542 0.19 Uiso 0.5 1 calc PR F 2
C17H C 1.0136(8) 0.1761(11) 0.6095(5) 0.092(7) Uiso 0.5 1 d PD F 2
H17P H 1.0324 0.2184 0.6125 0.138 Uiso 0.5 1 calc PR F 2
H17Q H 1.0405 0.145 0.6033 0.138 Uiso 0.5 1 calc PR F 2
H17R H 1.0044 0.1625 0.6302 0.138 Uiso 0.5 1 calc PR F 2
C18A C 0.8198(5) 0.2679(6) 0.6401(3) 0.109(4) Uani 1 1 d D D .
C18B C 0.8101(9) 0.2275(9) 0.6694(4) 0.252(10) Uiso 1 1 d D . .
C18C C 0.7659(10) 0.1736(11) 0.6579(6) 0.311(13) Uiso 1 1 d D . .
H18A H 0.783 0.1414 0.6457 0.466 Uiso 1 1 calc R . .
H18B H 0.7301 0.1911 0.6432 0.466 Uiso 1 1 calc R . .
H18C H 0.7563 0.1534 0.6772 0.466 Uiso 1 1 calc R . .
C18D C 0.7911(11) 0.2712(13) 0.6901(6) 0.337(15) Uiso 1 1 d D . .
H18D H 0.7846 0.2486 0.7096 0.506 Uiso 1 1 calc R . .
H18E H 0.7542 0.2911 0.6779 0.506 Uiso 1 1 calc R . .
H18F H 0.821 0.3044 0.6972 0.506 Uiso 1 1 calc R . .
C18E C 0.8701(9) 0.1929(11) 0.6842(6) 0.295(13) Uiso 1 1 d D . .
H18G H 0.877 0.1606 0.6684 0.443 Uiso 1 1 calc R . .
H18H H 0.8687 0.1719 0.7051 0.443 Uiso 1 1 calc R . .
H18I H 0.902 0.2244 0.6883 0.443 Uiso 1 1 calc R . .
C19A C 0.7561(5) 0.3112(7) 0.4971(3) 0.118(5) Uani 1 1 d D D .
C19B C 0.7822(7) 0.3428(9) 0.4688(4) 0.208(9) Uani 1 1 d D . .
C19C C 0.8175(10) 0.2986(12) 0.4573(6) 0.380(16) Uani 1 1 d D . .
H19A H 0.834 0.3189 0.4403 0.569 Uiso 1 1 calc R . .
H19B H 0.7938 0.2615 0.4478 0.569 Uiso 1 1 calc R . .
H19C H 0.8496 0.2846 0.4759 0.569 Uiso 1 1 calc R . .
C19D C 0.7350(7) 0.3741(13) 0.4431(4) 0.325(15) Uani 1 1 d D . .
H19D H 0.7101 0.3998 0.454 0.488 Uiso 1 1 calc R . .
H19E H 0.7111 0.3411 0.4293 0.488 Uiso 1 1 calc R . .
H19F H 0.7527 0.4019 0.4292 0.488 Uiso 1 1 calc R . .
C19E C 0.8281(9) 0.3976(10) 0.4882(5) 0.258(11) Uiso 1 1 d D . .
H19G H 0.8074 0.4271 0.4998 0.387 Uiso 1 1 calc R . .
H19H H 0.8439 0.4216 0.472 0.387 Uiso 1 1 calc R . .
H19I H 0.8604 0.3769 0.5043 0.387 Uiso 1 1 calc R . .
C20A C 0.7113(5) 0.1645(5) 0.5351(3) 0.111(5) Uani 1 1 d D D .
C20B C 0.7009(5) 0.0896(5) 0.5313(4) 0.159(7) Uani 1 1 d D . .
C20C C 0.6392(8) 0.0777(11) 0.5102(6) 0.107(8) Uiso 0.5 1 d PD G 1
H20A H 0.6373 0.0894 0.4871 0.16 Uiso 0.5 1 calc PR G 1
H20B H 0.6111 0.1037 0.5186 0.16 Uiso 0.5 1 calc PR G 1
H20C H 0.6294 0.0322 0.5114 0.16 Uiso 0.5 1 calc PR G 1
C20D C 0.6939(12) 0.0631(12) 0.5643(6) 0.140(11) Uiso 0.5 1 d PD G 1
H20D H 0.657 0.0787 0.5686 0.211 Uiso 0.5 1 calc PR G 1
H20E H 0.7269 0.0773 0.5823 0.211 Uiso 0.5 1 calc PR G 1
H20F H 0.6933 0.0161 0.5635 0.211 Uiso 0.5 1 calc PR G 1
C20E C 0.7480(11) 0.0658(13) 0.5174(7) 0.154(12) Uiso 0.5 1 d PD G 1
H20G H 0.7488 0.0903 0.4974 0.231 Uiso 0.5 1 calc PR G 1
H20H H 0.7411 0.0204 0.5116 0.231 Uiso 0.5 1 calc PR G 1
H20I H 0.7857 0.0705 0.5338 0.231 Uiso 0.5 1 calc PR G 1
C20F C 0.7525(10) 0.0534(12) 0.5418(7) 0.145(11) Uiso 0.5 1 d PD G 2
H20J H 0.7866 0.0821 0.5469 0.218 Uiso 0.5 1 calc PR G 2
H20K H 0.7561 0.0237 0.5241 0.218 Uiso 0.5 1 calc PR G 2
H20L H 0.7509 0.0289 0.5617 0.218 Uiso 0.5 1 calc PR G 2
C20G C 0.6533(16) 0.072(2) 0.5490(12) 0.38(4) Uiso 0.5 1 d PD G 2
H20M H 0.6201 0.1015 0.5423 0.565 Uiso 0.5 1 calc PR G 2
H20N H 0.6694 0.0746 0.5731 0.565 Uiso 0.5 1 calc PR G 2
H20O H 0.6399 0.028 0.5431 0.565 Uiso 0.5 1 calc PR G 2
C20H C 0.6687(11) 0.0787(12) 0.4953(5) 0.121(9) Uiso 0.5 1 d PD G 2
H20P H 0.636 0.109 0.489 0.181 Uiso 0.5 1 calc PR G 2
H20Q H 0.6535 0.0347 0.4925 0.181 Uiso 0.5 1 calc PR G 2
H20R H 0.6959 0.0852 0.481 0.181 Uiso 0.5 1 calc PR G 2
N21 N 0.7817(6) 0.5592(9) 0.4001(5) 0.184(8) Uani 0.75 1 d P H 2
C21A C 0.7332(7) 0.5581(8) 0.3969(4) 0.109(6) Uani 0.75 1 d P H 2
C21B C 0.6724(6) 0.5561(7) 0.3906(3) 0.083(4) Uani 0.75 1 d P H 2
H21A H 0.66 0.5132 0.3957 0.125 Uiso 0.75 1 calc PR H 2
H21B H 0.6553 0.5657 0.3671 0.125 Uiso 0.75 1 calc PR H 2
H21C H 0.6589 0.5879 0.4044 0.125 Uiso 0.75 1 calc PR H 2
N22 N 0.3737(6) 0.5770(10) 0.3171(5) 0.263(9) Uani 1 1 d . . .
C22A C 0.4238(7) 0.5819(9) 0.3251(4) 0.155(6) Uani 1 1 d . . .
C22B C 0.4855(5) 0.5825(6) 0.3345(3) 0.117(5) Uani 1 1 d . . .
H22A H 0.4996 0.6265 0.3333 0.175 Uiso 1 1 calc R . .
H22B H 0.5009 0.5551 0.3194 0.175 Uiso 1 1 calc R . .
H22C H 0.499 0.5665 0.3573 0.175 Uiso 1 1 calc R . .
N23 N 0.6383(4) 0.4330(7) 0.5997(2) 0.164(6) Uani 1 1 d . A .
C23A C 0.6766(7) 0.4424(10) 0.6179(4) 0.176(8) Uani 1 1 d . . .
C23B C 0.7309(7) 0.4634(17) 0.6448(5) 0.38(2) Uani 1 1 d . . .
H23A H 0.7219 0.5028 0.6555 0.57 Uiso 1 1 calc R . .
H23B H 0.7637 0.4714 0.6345 0.57 Uiso 1 1 calc R . .
H23C H 0.7418 0.4294 0.6615 0.57 Uiso 1 1 calc R . .
Cr1 Cr 0.54380(6) 0.39637(8) 0.39065(3) 0.0684(5) Uani 1 1 d . A .
Cr2 Cr 0.59054(6) 0.40852(7) 0.32017(3) 0.0642(4) Uani 1 1 d . A .
Cr3 Cr 0.62695(7) 0.53437(8) 0.27811(4) 0.0722(5) Uani 1 1 d . A .
Cr4 Cr 0.63140(6) 0.69124(7) 0.29732(4) 0.0660(5) Uani 1 1 d . A .
Cr5 Cr 0.61384(6) 0.75435(7) 0.36903(4) 0.0634(4) Uani 1 1 d . A .
Cr6 Cr 0.55919(6) 0.69167(7) 0.43051(3) 0.0602(4) Uani 1 1 d . . .
Cr7 Cr 0.67442(6) 0.65486(7) 0.57250(4) 0.0630(4) Uani 1 1 d . . .
Cr8 Cr 0.81990(6) 0.63942(8) 0.60850(4) 0.0678(5) Uani 1 1 d . D .
Cr9 Cr 0.90823(6) 0.51192(7) 0.63438(4) 0.0698(5) Uani 1 1 d . D .
Cr10 Cr 0.89729(7) 0.35277(7) 0.61782(4) 0.0698(5) Uani 1 1 d . D .
Cr11 Cr 0.79381(7) 0.26333(8) 0.56654(5) 0.0975(7) Uani 1 1 d . D .
Cr12 Cr 0.65418(6) 0.29121(7) 0.52438(4) 0.0692(5) Uani 1 1 d . A .
Cr13 Cr 0.5 0.5 0.5 0.0570(6) Uani 1 2 d S . .
F1 F 0.58465(19) 0.4395(2) 0.36227(11) 0.0667(15) Uani 1 1 d . . .
F1B F 0.4979(2) 0.4707(2) 0.39314(12) 0.0734(15) Uani 1 1 d . A .
F1C F 0.5984(2) 0.4321(3) 0.42761(12) 0.0894(19) Uani 1 1 d . A .
F1D F 0.50611(19) 0.3543(3) 0.41996(11) 0.0737(16) Uani 1 1 d . A .
F2 F 0.58181(19) 0.4954(2) 0.30528(11) 0.0640(14) Uani 1 1 d . . .
F3 F 0.6423(2) 0.6026(2) 0.30895(11) 0.0630(14) Uani 1 1 d . . .
F4 F 0.59204(19) 0.6979(2) 0.33196(11) 0.0611(14) Uani 1 1 d . . .
F5 F 0.59899(18) 0.6848(2) 0.39514(10) 0.0583(13) Uani 1 1 d . . .
F5B F 0.60889(19) 0.6271(2) 0.45361(11) 0.0672(15) Uani 1 1 d . A .
F5C F 0.50589(18) 0.6266(2) 0.41185(11) 0.0642(14) Uani 1 1 d . . .
F5D F 0.5238(2) 0.6948(2) 0.46653(11) 0.0728(16) Uani 1 1 d . . .
F7 F 0.74095(19) 0.6095(2) 0.60050(11) 0.0660(15) Uani 1 1 d . . .
F7B F 0.64260(18) 0.5770(2) 0.55220(11) 0.0616(14) Uani 1 1 d . . .
F7C F 0.6295(2) 0.6436(3) 0.60355(12) 0.0885(19) Uani 1 1 d . . .
F7D F 0.6104(2) 0.6976(3) 0.54518(13) 0.0809(17) Uani 1 1 d . . .
F8 F 0.84411(19) 0.5528(2) 0.60332(12) 0.0664(15) Uani 1 1 d . . .
F9 F 0.86413(19) 0.4335(2) 0.62581(12) 0.0671(15) Uani 1 1 d . . .
F10 F 0.83204(19) 0.3438(2) 0.58002(12) 0.0672(15) Uani 1 1 d . . .
F11 F 0.71998(19) 0.3045(2) 0.56249(12) 0.0671(15) Uani 1 1 d . . .
F11B F 0.63119(19) 0.3784(2) 0.52501(11) 0.0642(14) Uani 1 1 d . A .
F11C F 0.6048(2) 0.2720(3) 0.55248(14) 0.0894(18) Uani 1 1 d . A .
F11D F 0.5911(2) 0.2812(3) 0.48711(15) 0.106(2) Uani 1 1 d . A .
F91 F 0.42551(19) 0.4946(2) 0.51032(11) 0.0636(14) Uani 1 1 d . . .
F92 F 0.50679(19) 0.5863(2) 0.51434(12) 0.0695(15) Uani 1 1 d . . .
F93 F 0.5366(2) 0.4745(2) 0.54424(11) 0.0657(14) Uani 1 1 d . . .
O1A O 0.5892(3) 0.3202(3) 0.38808(16) 0.088(2) Uani 1 1 d D . .
O1B O 0.6011(3) 0.3209(3) 0.33541(16) 0.083(2) Uani 1 1 d D . .
O2A O 0.4805(2) 0.3661(3) 0.35340(13) 0.0602(17) Uani 1 1 d D . .
O2B O 0.5055(3) 0.3985(3) 0.30674(15) 0.074(2) Uani 1 1 d D . .
O3A O 0.6764(3) 0.4167(3) 0.33339(16) 0.083(2) Uani 1 1 d D . .
O3B O 0.6991(3) 0.4931(3) 0.30115(17) 0.082(2) Uani 1 1 d D . .
O4A O 0.5949(3) 0.3797(3) 0.27600(15) 0.088(2) Uani 1 1 d D . .
O4B O 0.6110(3) 0.4647(3) 0.24668(16) 0.094(2) Uani 1 1 d D . .
O5A O 0.6698(3) 0.5763(3) 0.24929(16) 0.094(2) Uani 1 1 d D . .
O5B O 0.6696(3) 0.6807(3) 0.26072(15) 0.077(2) Uani 1 1 d D . .
O6A O 0.5548(3) 0.5718(3) 0.25330(17) 0.090(2) Uani 1 1 d D . .
O6B O 0.5537(3) 0.6753(3) 0.26699(15) 0.077(2) Uani 1 1 d D . .
O7A O 0.7089(2) 0.7095(3) 0.32698(15) 0.0714(19) Uani 1 1 d D . .
O7B O 0.6957(2) 0.7295(3) 0.37751(14) 0.0702(19) Uani 1 1 d D . .
O8A O 0.6216(3) 0.7829(3) 0.28898(16) 0.086(2) Uani 1 1 d D . .
O8B O 0.6280(3) 0.8238(3) 0.33998(15) 0.0741(19) Uani 1 1 d D . .
O9A O 0.6348(3) 0.8118(3) 0.40668(15) 0.0749(19) Uani 1 1 d D . .
O9B O 0.6113(3) 0.7624(3) 0.45040(15) 0.075(2) Uani 1 1 d D . .
O10A O 0.5328(3) 0.7813(3) 0.35994(14) 0.0714(19) Uani 1 1 d D . .
O10B O 0.5029(2) 0.7561(3) 0.40613(15) 0.0696(19) Uani 1 1 d D . .
O11A O 0.7163(2) 0.6632(3) 0.53736(14) 0.0701(19) Uani 1 1 d D . .
O11B O 0.8118(3) 0.6512(3) 0.56133(15) 0.078(2) Uani 1 1 d D . .
O12A O 0.7029(3) 0.7377(3) 0.59269(19) 0.097(3) Uani 1 1 d D . .
O12B O 0.7981(3) 0.7282(3) 0.61408(18) 0.086(2) Uani 1 1 d D . .
O13A O 0.9001(3) 0.6703(3) 0.61526(16) 0.079(2) Uani 1 1 d D . .
O13B O 0.9549(3) 0.5900(3) 0.64315(18) 0.090(2) Uani 1 1 d D . .
O14A O 0.8294(3) 0.6279(3) 0.65640(15) 0.072(2) Uani 1 1 d D . .
O14B O 0.8712(3) 0.5320(3) 0.67072(14) 0.076(2) Uani 1 1 d D . .
O15A O 0.9471(3) 0.4963(3) 0.59875(17) 0.087(2) Uani 1 1 d D . .
O15B O 0.9437(3) 0.3905(3) 0.58944(16) 0.080(2) Uani 1 1 d D . .
O16A O 0.9707(3) 0.4694(3) 0.66722(17) 0.088(2) Uani 1 1 d D . .
O16B O 0.9619(3) 0.3646(3) 0.65750(16) 0.087(2) Uani 1 1 d D . .
O17A O 0.9329(3) 0.2717(3) 0.61052(16) 0.084(2) Uani 1 1 d D . .
O17B O 0.8705(3) 0.2242(4) 0.5686(3) 0.150(4) Uani 1 1 d D . .
O18A O 0.8537(3) 0.3125(3) 0.64578(16) 0.090(2) Uani 1 1 d D . .
O18B O 0.7968(3) 0.2419(4) 0.6121(2) 0.133(3) Uani 1 1 d D . .
O19A O 0.7935(3) 0.2848(4) 0.52053(18) 0.113(3) Uani 1 1 d D . .
O19B O 0.7041(3) 0.3144(4) 0.49457(17) 0.098(3) Uani 1 1 d D . .
O20A O 0.7577(4) 0.1805(3) 0.5547(3) 0.164(5) Uani 1 1 d D . .
O20B O 0.6719(3) 0.1999(3) 0.5210(2) 0.103(3) Uani 1 1 d D . .
O21A O 0.4986(7) 0.2085(7) 0.4544(4) 0.125(5) Uiso 0.542(5) 1 d P A .
O21B O 0.4835(8) 0.2606(9) 0.4874(5) 0.122(6) Uiso 0.458(5) 1 d P . .
O21C O 0.5225(17) 0.096(2) 0.5304(10) 0.308(18) Uiso 0.458(5) 1 d P A .
O22 O 0.4453(7) 0.1889(8) 0.3825(4) 0.143(6) Uiso 0.542(5) 1 d P A .
O23 O 0.7511(3) 0.4622(4) 0.5634(2) 0.120(3) Uani 1 1 d . A .
Na1 Na 0.55485(14) 0.53456(16) 0.43290(8) 0.0648(10) Uani 1 1 d . . .
Na2 Na 0.58880(16) 0.6276(2) 0.50353(9) 0.0832(13) Uani 1 1 d . . .
Na3 Na 0.65306(18) 0.4795(2) 0.53604(13) 0.1179(18) Uani 1 1 d . . .
Na4 Na 0.57502(14) 0.38259(19) 0.47035(8) 0.0720(11) Uani 1 1 d . . .
Na5 Na 0.43251(16) 0.4377(2) 0.42112(10) 0.0939(14) Uani 1 1 d . . .
Na6 Na 0.56217(15) 0.36809(18) 0.55774(10) 0.0799(12) Uani 1 1 d . . .
Na7 Na 0.4389(3) 0.2769(3) 0.4089(2) 0.095(3) Uani 0.542(5) 1 d P . .
Na7B Na 0.5243(3) 0.2020(5) 0.5239(2) 0.108(4) Uani 0.458(5) 1 d P . .
N41 N 0.7311(9) 0.9525(7) 0.7110(4) 0.148(9) Uani 0.5 1 d PD . .
H41A H 0.7024 0.9717 0.7194 0.177 Uiso 0.5 1 calc PR . .
H41B H 0.7125 0.9249 0.6945 0.177 Uiso 0.5 1 calc PR . .
C41 C 0.7592(10) 1.0017(9) 0.6961(5) 0.118(9) Uani 0.5 1 d PD . .
H41C H 0.7947 0.9838 0.6904 0.142 Uiso 0.5 1 calc PR . .
H41D H 0.7718 1.0372 0.7121 0.142 Uiso 0.5 1 calc PR . .
C42 C 0.7181(18) 1.0267(18) 0.6653(8) 0.32(3) Uiso 0.5 1 d PD . .
H42A H 0.7377 1.0604 0.6555 0.479 Uiso 0.5 1 calc PR . .
H42B H 0.6831 1.0445 0.6709 0.479 Uiso 0.5 1 calc PR . .
H42C H 0.7065 0.9917 0.6493 0.479 Uiso 0.5 1 calc PR . .
C43 C 0.7667(8) 0.9161(10) 0.7365(4) 0.163(14) Uani 0.5 1 d PD . .
H43A H 0.7768 0.9414 0.7573 0.196 Uiso 0.5 1 calc PR . .
H43B H 0.8036 0.9045 0.7304 0.196 Uiso 0.5 1 calc PR . .
C44 C 0.7329(8) 0.8543(10) 0.7417(4) 0.39(4) Uani 0.5 1 d PRD . .
H44A H 0.7583 0.8274 0.7587 0.588 Uiso 0.5 1 calc PR . .
H44B H 0.7214 0.8304 0.7208 0.588 Uiso 0.5 1 calc PR . .
H44C H 0.6976 0.8661 0.7491 0.588 Uiso 0.5 1 calc PR . .
O24 O 0.6123(14) 0.5616(16) 0.3863(8) 0.116(10) Uiso 0.25 1 d P A 1
O25 O 0.6962(15) 0.4845(18) 0.4771(9) 0.139(13) Uiso 0.25 1 d P A 1

loop_
_atom_site_aniso_label
_atom_site_aniso_U_11
_atom_site_aniso_U_22
_atom_site_aniso_U_33
_atom_site_aniso_U_23
_atom_site_aniso_U_13
_atom_site_aniso_U_12
C1A 0.102(8) 0.077(7) 0.109(8) 0.021(7) 0.051(7) 0.030(6)
C1B 0.104(8) 0.134(11) 0.145(10) 0.032(8) 0.081(7) 0.030(8)
C1C 0.176(13) 0.132(12) 0.174(14) 0.035(10) 0.063(11) 0.056(10)
C1D 0.208(17) 0.073(10) 0.32(3) -0.039(13) -0.038(17) 0.027(10)
C1E 0.347(18) 0.174(14) 0.183(13) 0.099(11) 0.178(13) 0.126(13)
C2A 0.052(6) 0.100(8) 0.079(7) -0.016(6) 0.007(5) -0.029(6)
C2B 0.102(9) 0.273(17) 0.062(7) 0.018(9) 0.018(7) -0.074(10)
C3A 0.052(6) 0.098(8) 0.060(6) -0.017(6) 0.008(5) -0.002(6)
C3B 0.057(6) 0.118(9) 0.091(7) 0.008(7) 0.031(6) 0.011(6)
C3C 0.107(9) 0.191(13) 0.154(12) -0.078(10) 0.042(9) 0.036(9)
C3D 0.089(8) 0.32(2) 0.119(11) 0.067(12) 0.038(8) 0.102(11)
C3E 0.076(8) 0.159(13) 0.242(17) 0.031(12) 0.043(10) -0.021(9)
C4A 0.064(6) 0.097(8) 0.058(6) -0.020(6) 0.020(5) -0.001(6)
C4B 0.114(8) 0.090(8) 0.076(7) -0.031(6) 0.044(6) -0.023(7)
C4C 0.146(11) 0.148(11) 0.069(7) -0.034(7) 0.025(7) -0.027(9)
C4D 0.239(14) 0.195(14) 0.086(8) -0.041(9) 0.085(9) -0.097(12)
C4E 0.144(10) 0.139(11) 0.153(11) -0.068(9) 0.073(9) -0.006(9)
C5A 0.060(6) 0.102(8) 0.045(5) 0.003(5) 0.023(4) 0.009(6)
C5B 0.082(7) 0.103(8) 0.077(7) 0.020(6) 0.044(6) -0.012(6)
C5C 0.352(14) 0.129(12) 0.321(15) 0.048(11) 0.299(12) 0.073(12)
C5D 0.168(12) 0.43(3) 0.098(9) 0.146(13) 0.074(9) 0.094(15)
C5E 0.217(12) 0.40(3) 0.165(13) -0.074(14) 0.144(10) -0.185(15)
C6A 0.053(6) 0.125(9) 0.036(5) 0.014(6) 0.000(4) -0.007(6)
C6B 0.141(11) 0.163(13) 0.065(7) -0.002(8) 0.022(7) -0.006(10)
C7A 0.062(6) 0.088(7) 0.073(7) 0.016(6) 0.015(5) -0.011(6)
C7B 0.064(7) 0.181(13) 0.082(8) -0.001(8) 0.023(6) 0.006(8)
C7C 0.089(8) 0.210(15) 0.114(10) 0.021(10) 0.048(7) 0.009(9)
C7D 0.188(15) 0.191(16) 0.160(15) 0.055(13) -0.019(12) -0.074(13)
C7E 0.059(7) 0.33(2) 0.084(9) 0.008(11) 0.014(7) -0.005(10)
C8A 0.082(7) 0.068(7) 0.075(7) 0.010(6) 0.025(6) 0.004(6)
C8B 0.128(9) 0.090(8) 0.072(7) 0.016(6) 0.028(7) -0.010(7)
C9A 0.058(6) 0.092(8) 0.086(7) -0.024(6) 0.020(5) -0.009(6)
C9B 0.113(9) 0.088(8) 0.091(8) -0.034(6) 0.031(7) -0.033(7)
C9C 0.256(16) 0.157(12) 0.080(9) -0.052(8) 0.049(10) -0.099(11)
C9D 0.130(10) 0.136(11) 0.126(11) -0.026(9) 0.018(9) -0.073(9)
C9E 0.219(16) 0.113(11) 0.171(14) -0.053(10) 0.052(12) 0.003(11)
C10A 0.065(7) 0.068(7) 0.084(7) 0.003(6) -0.006(6) 0.001(5)
C10B 0.080(8) 0.122(10) 0.113(10) 0.016(8) 0.006(7) 0.011(7)
C11A 0.081(7) 0.077(7) 0.064(6) 0.021(5) 0.024(6) 0.018(6)
C11B 0.091(9) 0.35(2) 0.143(11) 0.111(13) 0.062(8) 0.074(12)
C12A 0.064(7) 0.088(8) 0.080(7) -0.028(6) 0.008(6) 0.006(6)
C12B 0.107(9) 0.067(7) 0.135(10) -0.026(7) -0.017(8) 0.021(7)
C12C 0.312(18) 0.172(14) 0.202(14) -0.105(11) 0.167(13) -0.041(14)
C12D 0.230(17) 0.090(10) 0.186(16) -0.016(10) -0.026(14) 0.023(11)
C12E 0.120(12) 0.116(11) 0.37(3) -0.116(14) -0.045(14) -0.011(9)
C13A 0.066(7) 0.072(7) 0.095(8) -0.013(6) 0.025(6) -0.019(6)
C13B 0.067(7) 0.071(7) 0.175(12) -0.015(8) 0.010(8) -0.010(6)
C13C 0.073(7) 0.093(8) 0.131(10) -0.022(7) 0.010(7) -0.016(6)
C13D 0.147(11) 0.142(13) 0.237(17) 0.031(12) -0.126(12) -0.064(10)
C13E 0.107(9) 0.119(12) 0.44(3) -0.052(14) 0.142(13) -0.042(9)
C14A 0.069(6) 0.074(7) 0.071(7) -0.019(6) 0.013(5) 0.006(6)
C14B 0.147(10) 0.117(10) 0.087(8) -0.009(7) 0.031(8) 0.041(9)
C14C 0.25(2) 0.34(3) 0.113(13) -0.080(15) -0.010(14) 0.05(2)
C14D 0.67(3) 0.177(17) 0.156(11) -0.030(11) 0.279(15) -0.08(2)
C14E 0.193(13) 0.266(18) 0.106(10) -0.025(11) 0.039(10) 0.126(13)
C15A 0.042(6) 0.121(9) 0.069(7) 0.021(7) 0.008(5) 0.010(6)
C15B 0.077(7) 0.125(10) 0.092(8) 0.004(7) 0.033(6) 0.001(7)
C15C 0.121(9) 0.144(12) 0.147(11) -0.031(9) 0.083(8) -0.011(9)
C15D 0.196(12) 0.163(14) 0.176(12) 0.024(11) 0.132(10) 0.003(11)
C15E 0.049(7) 0.28(2) 0.170(14) -0.008(13) 0.032(8) -0.023(10)
C16A 0.063(6) 0.084(7) 0.082(7) -0.030(6) 0.010(5) 0.003(6)
C16B 0.100(8) 0.074(7) 0.093(8) -0.020(6) -0.025(7) 0.002(6)
C17A 0.061(7) 0.095(8) 0.106(9) -0.007(7) -0.003(6) 0.014(6)
C17B 0.072(7) 0.141(10) 0.116(9) -0.052(8) -0.029(7) 0.040(8)
C18A 0.076(8) 0.140(11) 0.107(9) 0.067(8) 0.013(7) 0.001(8)
C19A 0.104(9) 0.182(13) 0.070(8) -0.038(8) 0.024(7) -0.038(9)
C19B 0.172(16) 0.28(2) 0.145(15) 0.041(16) -0.005(13) -0.010(16)
C19C 0.50(3) 0.41(3) 0.28(2) -0.06(2) 0.19(2) 0.24(3)
C19D 0.147(14) 0.65(4) 0.184(16) 0.20(2) 0.057(13) -0.03(2)
C20A 0.087(8) 0.066(7) 0.161(12) -0.021(8) -0.003(8) 0.004(7)
C20B 0.094(9) 0.073(8) 0.252(17) -0.068(9) -0.069(10) 0.012(7)
N21 0.079(10) 0.242(19) 0.236(18) -0.104(15) 0.046(11) -0.015(12)
C21A 0.075(11) 0.130(13) 0.124(12) -0.066(10) 0.029(10) -0.020(11)
C21B 0.072(10) 0.096(10) 0.078(9) -0.019(8) 0.013(8) -0.014(8)
N22 0.159(11) 0.33(2) 0.35(2) -0.075(17) 0.145(13) -0.062(14)
C22A 0.158(13) 0.204(16) 0.129(11) -0.006(11) 0.086(10) -0.025(14)
C22B 0.138(11) 0.131(11) 0.080(8) 0.001(7) 0.025(8) -0.025(9)
N23 0.096(7) 0.320(16) 0.061(6) -0.007(8) -0.010(6) -0.084(9)
C23A 0.137(12) 0.31(2) 0.089(10) -0.015(12) 0.044(9) -0.087(14)
C23B 0.093(12) 0.88(7) 0.149(17) 0.04(3) 0.001(12) -0.09(2)
Cr1 0.0506(9) 0.1063(13) 0.0489(9) -0.0029(8) 0.0132(7) -0.0066(9)
Cr2 0.0686(10) 0.0741(10) 0.0550(9) -0.0046(8) 0.0250(7) 0.0031(8)
Cr3 0.0829(11) 0.0750(11) 0.0627(10) -0.0042(8) 0.0255(8) -0.0076(9)
Cr4 0.0723(10) 0.0688(10) 0.0591(9) 0.0061(8) 0.0201(8) -0.0004(8)
Cr5 0.0695(10) 0.0639(10) 0.0587(9) 0.0063(8) 0.0192(7) -0.0053(8)
Cr6 0.0546(9) 0.0744(10) 0.0530(8) 0.0032(7) 0.0157(7) -0.0074(8)
Cr7 0.0505(9) 0.0755(10) 0.0605(9) -0.0084(8) 0.0088(7) -0.0037(8)
Cr8 0.0498(9) 0.0777(11) 0.0714(10) -0.0053(8) 0.0060(8) -0.0032(8)
Cr9 0.0555(10) 0.0712(10) 0.0757(11) -0.0087(9) 0.0026(8) -0.0024(8)
Cr10 0.0622(10) 0.0707(10) 0.0693(10) -0.0078(8) 0.0020(8) 0.0006(8)
Cr11 0.0664(11) 0.0659(11) 0.1352(17) -0.0204(11) -0.0235(11) 0.0095(9)
Cr12 0.0607(10) 0.0666(10) 0.0717(10) -0.0004(8) -0.0001(8) 0.0000(8)
Cr13 0.0558(12) 0.0608(13) 0.0590(12) 0.0006(10) 0.0230(10) -0.0023(10)
F1 0.056(3) 0.096(4) 0.054(3) -0.012(3) 0.024(2) -0.007(3)
F1B 0.076(3) 0.081(4) 0.073(3) -0.020(3) 0.036(3) -0.008(3)
F1C 0.071(3) 0.143(5) 0.053(3) -0.003(3) 0.013(3) -0.015(3)
F1D 0.058(3) 0.114(4) 0.051(3) 0.004(3) 0.017(2) -0.005(3)
F2 0.067(3) 0.070(3) 0.058(3) -0.002(2) 0.023(2) 0.001(3)
F3 0.072(3) 0.060(3) 0.057(3) 0.003(2) 0.018(2) 0.004(3)
F4 0.062(3) 0.068(3) 0.054(3) -0.001(2) 0.015(2) -0.011(3)
F5 0.060(3) 0.062(3) 0.055(3) 0.010(2) 0.018(2) -0.005(2)
F5B 0.056(3) 0.083(3) 0.061(3) 0.017(3) 0.011(2) -0.010(3)
F5C 0.054(3) 0.087(4) 0.052(3) 0.004(3) 0.015(2) -0.011(3)
F5D 0.067(3) 0.099(4) 0.055(3) 0.004(3) 0.021(2) -0.008(3)
F7 0.051(3) 0.084(4) 0.059(3) -0.004(3) 0.007(2) -0.004(3)
F7B 0.051(3) 0.070(3) 0.063(3) -0.007(2) 0.012(2) -0.013(2)
F7C 0.054(3) 0.160(5) 0.054(3) -0.018(3) 0.017(2) -0.011(3)
F7D 0.056(3) 0.087(4) 0.093(4) -0.004(3) 0.004(3) 0.006(3)
F8 0.052(3) 0.070(3) 0.072(3) -0.003(3) 0.006(2) -0.002(3)
F9 0.056(3) 0.064(3) 0.075(3) -0.009(3) 0.005(3) 0.001(3)
F10 0.052(3) 0.073(3) 0.072(3) -0.005(3) 0.006(2) 0.002(3)
F11 0.057(3) 0.066(3) 0.069(3) 0.007(3) -0.001(2) 0.002(3)
F11B 0.062(3) 0.063(3) 0.065(3) 0.007(2) 0.010(2) 0.008(2)
F11C 0.063(3) 0.096(4) 0.108(4) 0.027(3) 0.019(3) -0.014(3)
F11D 0.095(4) 0.096(4) 0.098(4) -0.014(4) -0.030(3) -0.002(3)
F91 0.057(3) 0.071(3) 0.069(3) 0.005(3) 0.027(2) 0.000(3)
F92 0.069(3) 0.054(3) 0.096(4) -0.010(3) 0.041(3) -0.007(3)
F93 0.075(3) 0.072(3) 0.056(3) 0.002(2) 0.026(2) 0.002(3)
O1A 0.075(4) 0.119(6) 0.074(4) 0.031(4) 0.027(4) 0.025(4)
O1B 0.104(5) 0.069(4) 0.089(5) 0.023(4) 0.051(4) 0.021(4)
O2A 0.052(3) 0.083(4) 0.043(3) -0.004(3) 0.004(3) -0.012(3)
O2B 0.065(4) 0.096(5) 0.061(4) -0.010(4) 0.011(3) -0.024(4)
O3A 0.052(4) 0.121(6) 0.082(4) 0.030(4) 0.029(3) 0.015(4)
O3B 0.073(4) 0.073(4) 0.110(5) 0.006(4) 0.040(4) 0.007(4)
O4A 0.134(5) 0.081(5) 0.064(4) -0.016(4) 0.056(4) -0.014(4)
O4B 0.159(6) 0.068(4) 0.068(4) -0.011(4) 0.051(4) -0.022(5)
O5A 0.137(6) 0.088(5) 0.076(4) 0.008(4) 0.062(4) -0.020(5)
O5B 0.086(4) 0.089(5) 0.066(4) 0.010(4) 0.036(3) -0.011(4)
O6A 0.102(5) 0.074(5) 0.079(5) 0.012(4) -0.009(4) -0.001(4)
O6B 0.064(4) 0.103(5) 0.061(4) 0.001(4) 0.009(3) 0.017(4)
O7A 0.062(4) 0.092(5) 0.063(4) 0.001(4) 0.021(3) -0.014(3)
O7B 0.062(4) 0.096(5) 0.057(4) 0.006(3) 0.023(3) -0.005(4)
O8A 0.121(5) 0.071(4) 0.074(4) 0.024(4) 0.040(4) 0.009(4)
O8B 0.095(5) 0.071(4) 0.062(4) 0.010(3) 0.029(3) -0.008(4)
O9A 0.094(5) 0.063(4) 0.074(4) -0.013(3) 0.031(4) -0.016(3)
O9B 0.077(4) 0.086(5) 0.066(4) -0.005(4) 0.022(3) -0.020(4)
O10A 0.069(4) 0.092(5) 0.058(4) 0.018(3) 0.027(3) 0.012(4)
O10B 0.055(4) 0.092(5) 0.061(4) 0.015(4) 0.012(3) 0.006(3)
O11A 0.048(4) 0.102(5) 0.061(4) 0.019(3) 0.016(3) 0.006(4)
O11B 0.059(4) 0.099(5) 0.075(4) 0.018(4) 0.017(3) 0.003(4)
O12A 0.061(4) 0.077(5) 0.139(6) -0.049(4) -0.005(4) 0.007(4)
O12B 0.065(4) 0.070(4) 0.114(6) -0.005(4) 0.003(4) -0.007(4)
O13A 0.048(4) 0.079(5) 0.097(5) -0.001(4) -0.004(4) 0.003(3)
O13B 0.061(4) 0.084(5) 0.107(5) -0.015(4) -0.015(4) -0.013(4)
O14A 0.068(4) 0.071(4) 0.071(4) -0.008(3) 0.006(3) 0.009(3)
O14B 0.083(4) 0.076(4) 0.063(4) -0.007(4) 0.008(3) 0.002(4)
O15A 0.082(5) 0.081(5) 0.112(5) -0.004(4) 0.050(4) 0.011(4)
O15B 0.072(4) 0.085(5) 0.081(5) -0.006(4) 0.017(4) -0.010(4)
O16A 0.066(4) 0.070(4) 0.109(5) -0.007(4) -0.017(4) 0.013(4)
O16B 0.088(5) 0.086(5) 0.072(4) -0.016(4) -0.013(4) 0.016(4)
O17A 0.073(4) 0.077(5) 0.086(5) -0.031(4) -0.013(4) -0.001(4)
O17B 0.085(6) 0.112(6) 0.218(10) -0.080(6) -0.026(6) 0.033(5)
O18A 0.112(6) 0.080(5) 0.078(5) 0.002(4) 0.024(4) -0.013(4)
O18B 0.100(6) 0.110(6) 0.147(7) 0.062(5) -0.050(5) -0.044(5)
O19A 0.071(5) 0.178(8) 0.086(5) -0.065(5) 0.011(4) 0.009(5)
O19B 0.089(5) 0.134(6) 0.072(5) -0.003(4) 0.019(4) 0.007(5)
O20A 0.115(6) 0.060(5) 0.251(11) -0.026(6) -0.084(7) 0.002(5)
O20B 0.083(5) 0.062(4) 0.142(7) -0.025(4) -0.016(5) 0.005(4)
O23 0.111(6) 0.091(5) 0.125(6) -0.020(5) -0.033(5) 0.007(5)
Na1 0.065(2) 0.069(2) 0.058(2) -0.0047(18) 0.0101(17) -0.0065(18)
Na2 0.073(2) 0.117(3) 0.054(2) 0.012(2) 0.0049(19) -0.034(2)
Na3 0.071(3) 0.083(3) 0.173(5) -0.032(3) -0.021(3) 0.003(2)
Na4 0.057(2) 0.106(3) 0.052(2) 0.003(2) 0.0125(17) 0.015(2)
Na5 0.069(2) 0.141(4) 0.079(3) -0.025(2) 0.032(2) -0.039(2)
Na6 0.069(2) 0.085(3) 0.096(3) 0.001(2) 0.040(2) -0.005(2)
Na7 0.035(4) 0.091(5) 0.168(7) -0.064(5) 0.042(4) -0.021(3)
Na7B 0.057(5) 0.147(8) 0.115(7) -0.054(6) 0.010(5) 0.048(5)
N41 0.26(2) 0.106(14) 0.071(12) -0.038(11) 0.027(14) 0.099(15)
C41 0.14(2) 0.097(19) 0.11(2) -0.034(16) 0.028(17) -0.004(17)
C43 0.040(13) 0.34(4) 0.114(19) -0.08(2) 0.025(13) 0.050(19)
C44 0.61(8) 0.47(9) 0.15(3) 0.02(4) 0.19(5) -0.19(7)

loop_
_atom_type_symbol
_atom_type_description
_atom_type_scat_dispersion_real
_atom_type_scat_dispersion_imag
_atom_type_scat_source
C C 0.0033 0.0016 'International Tables Vol C Tables 4.2.6.8 and 6.1.1.4'
H H 0 0 'International Tables Vol C Tables 4.2.6.8 and 6.1.1.4'
Cr Cr 0.3209 0.6236 'International Tables Vol C Tables 4.2.6.8 and 6.1.1.4'
F F 0.0171 0.0103 'International Tables Vol C Tables 4.2.6.8 and 6.1.1.4'
O O 0.0106 0.006 'International Tables Vol C Tables 4.2.6.8 and 6.1.1.4'
Na Na 0.0362 0.0249 'International Tables Vol C Tables 4.2.6.8 and 6.1.1.4'
N N 0.0061 0.0033 'International Tables Vol C Tables 4.2.6.8 and 6.1.1.4'

loop_
_geom_angle_atom_site_label_1
_geom_angle_atom_site_label_2
_geom_angle_atom_site_label_3
_geom_angle
_geom_angle_site_symmetry_1
_geom_angle_site_symmetry_3
_geom_angle_publ_flag
O1A C1A O1B 128.1(9) . . ?
O1A C1A C1B 116.0(9) . . ?
O1B C1A C1B 115.8(9) . . ?
C1C C1B C1D 109.8(12) . . ?
C1C C1B C1A 110.4(10) . . ?
C1D C1B C1A 104.4(9) . . ?
C1C C1B C1E 107.5(11) . . ?
C1D C1B C1E 109.9(12) . . ?
C1A C1B C1E 114.7(10) . . ?
C1B C1C H1C1 109.5 . . ?
C1B C1C H1C2 109.5 . . ?
H1C1 C1C H1C2 109.5 . . ?
C1B C1C H1C3 109.5 . . ?
H1C1 C1C H1C3 109.5 . . ?
H1C2 C1C H1C3 109.5 . . ?
C1B C1D H1D1 109.5 . . ?
C1B C1D H1D2 109.5 . . ?
H1D1 C1D H1D2 109.5 . . ?
C1B C1D H1D3 109.5 . . ?
H1D1 C1D H1D3 109.5 . . ?
H1D2 C1D H1D3 109.5 . . ?
C1B C1E H1E1 109.5 . . ?
C1B C1E H1E2 109.5 . . ?
H1E1 C1E H1E2 109.5 . . ?
C1B C1E H1E3 109.5 . . ?
H1E1 C1E H1E3 109.5 . . ?
H1E2 C1E H1E3 109.5 . . ?
O2A C2A O2B 127.2(7) . . ?
O2A C2A C2B 119.0(8) . . ?
O2B C2A C2B 113.8(8) . . ?
C2H C2B C2G 129.2(16) . . ?
C2H C2B C2C 29.4(14) . . ?
C2G C2B C2C 136.0(14) . . ?
C2H C2B C2D 136.3(15) . . ?
C2G C2B C2D 24.4(13) . . ?
C2C C2B C2D 126.6(15) . . ?
C2H C2B C2A 111.9(13) . . ?
C2G C2B C2A 113.8(12) . . ?
C2C C2B C2A 109.5(11) . . ?
C2D C2B C2A 111.7(12) . . ?
C2H C2B C2E 67.8(16) . . ?
C2G C2B C2E 84.2(15) . . ?
C2C C2B C2E 97.2(17) . . ?
C2D C2B C2E 108.4(15) . . ?
C2A C2B C2E 98.7(12) . . ?
C2H C2B C2F 96.5(15) . . ?
C2G C2B C2F 98.0(15) . . ?
C2C C2B C2F 67.6(13) . . ?
C2D C2B C2F 74.2(14) . . ?
C2A C2B C2F 98.2(11) . . ?
C2E C2B C2F 160.3(15) . . ?
C2B C2C H2C1 109.5 . . ?
C2B C2C H2C2 109.5 . . ?
H2C1 C2C H2C2 109.5 . . ?
C2B C2C H2C3 109.5 . . ?
H2C1 C2C H2C3 109.5 . . ?
H2C2 C2C H2C3 109.5 . . ?
C2B C2D H2D1 109.5 . . ?
C2B C2D H2D2 109.5 . . ?
H2D1 C2D H2D2 109.5 . . ?
C2B C2D H2D3 109.5 . . ?
H2D1 C2D H2D3 109.5 . . ?
H2D2 C2D H2D3 109.5 . . ?
C2B C2E H2E1 109.5 . . ?
C2B C2E H2E2 109.5 . . ?
H2E1 C2E H2E2 109.5 . . ?
C2B C2E H2E3 109.5 . . ?
H2E1 C2E H2E3 109.5 . . ?
H2E2 C2E H2E3 109.5 . . ?
C2B C2F H2F1 109.5 . . ?
C2B C2F H2F2 109.5 . . ?
H2F1 C2F H2F2 109.5 . . ?
C2B C2F H2F3 109.5 . . ?
H2F1 C2F H2F3 109.5 . . ?
H2F2 C2F H2F3 109.5 . . ?
C2B C2G H2G1 109.5 . . ?
C2B C2G H2G2 109.5 . . ?
H2G1 C2G H2G2 109.5 . . ?
C2B C2G H2G3 109.5 . . ?
H2G1 C2G H2G3 109.5 . . ?
H2G2 C2G H2G3 109.5 . . ?
C2B C2H H2H1 109.5 . . ?
C2B C2H H2H2 109.5 . . ?
H2H1 C2H H2H2 109.5 . . ?
C2B C2H H2H3 109.5 . . ?
H2H1 C2H H2H3 109.5 . . ?
H2H2 C2H H2H3 109.5 . . ?
O3B C3A O3A 127.3(8) . . ?
O3B C3A C3B 116.5(8) . . ?
O3A C3A C3B 116.0(8) . . ?
C3D C3B C3C 111.7(11) . . ?
C3D C3B C3E 110.3(10) . . ?
C3C C3B C3E 108.3(10) . . ?
C3D C3B C3A 111.6(8) . . ?
C3C C3B C3A 104.6(8) . . ?
C3E C3B C3A 110.2(9) . . ?
C3B C3C H3C1 109.5 . . ?
C3B C3C H3C2 109.5 . . ?
H3C1 C3C H3C2 109.5 . . ?
C3B C3C H3C3 109.5 . . ?
H3C1 C3C H3C3 109.5 . . ?
H3C2 C3C H3C3 109.5 . . ?
C3B C3D H3D1 109.5 . . ?
C3B C3D H3D2 109.5 . . ?
H3D1 C3D H3D2 109.5 . . ?
C3B C3D H3D3 109.5 . . ?
H3D1 C3D H3D3 109.5 . . ?
H3D2 C3D H3D3 109.5 . . ?
C3B C3E H3E1 109.5 . . ?
C3B C3E H3E2 109.5 . . ?
H3E1 C3E H3E2 109.5 . . ?
C3B C3E H3E3 109.5 . . ?
H3E1 C3E H3E3 109.5 . . ?
H3E2 C3E H3E3 109.5 . . ?
O4B C4A O4A 127.0(8) . . ?
O4B C4A C4B 117.6(8) . . ?
O4A C4A C4B 115.3(8) . . ?
C4D C4B C4A 109.1(9) . . ?
C4D C4B C4E 110.9(10) . . ?
C4A C4B C4E 109.1(8) . . ?
C4D C4B C4C 111.3(9) . . ?
C4A C4B C4C 106.2(8) . . ?
C4E C4B C4C 110.2(9) . . ?
C4B C4C H4C1 109.5 . . ?
C4B C4C H4C2 109.5 . . ?
H4C1 C4C H4C2 109.5 . . ?
C4B C4C H4C3 109.5 . . ?
H4C1 C4C H4C3 109.5 . . ?
H4C2 C4C H4C3 109.5 . . ?
C4B C4D H4D1 109.5 . . ?
C4B C4D H4D2 109.5 . . ?
H4D1 C4D H4D2 109.5 . . ?
C4B C4D H4D3 109.5 . . ?
H4D1 C4D H4D3 109.5 . . ?
H4D2 C4D H4D3 109.5 . . ?
C4B C4E H4E1 109.5 . . ?
C4B C4E H4E2 109.5 . . ?
H4E1 C4E H4E2 109.5 . . ?
C4B C4E H4E3 109.5 . . ?
H4E1 C4E H4E3 109.5 . . ?
H4E2 C4E H4E3 109.5 . . ?
O5A C5A O5B 125.6(8) . . ?
O5A C5A C5B 118.4(8) . . ?
O5B C5A C5B 116.0(9) . . ?
C5E C5B C5D 106.8(12) . . ?
C5E C5B C5C 107.8(11) . . ?
C5D C5B C5C 116.5(11) . . ?
C5E C5B C5A 108.3(9) . . ?
C5D C5B C5A 107.3(8) . . ?
C5C C5B C5A 110.0(9) . . ?
C5B C5C H5C1 109.5 . . ?
C5B C5C H5C2 109.5 . . ?
H5C1 C5C H5C2 109.5 . . ?
C5B C5C H5C3 109.5 . . ?
H5C1 C5C H5C3 109.5 . . ?
H5C2 C5C H5C3 109.5 . . ?
C5B C5D H5D1 109.5 . . ?
C5B C5D H5D2 109.5 . . ?
H5D1 C5D H5D2 109.5 . . ?
C5B C5D H5D3 109.5 . . ?
H5D1 C5D H5D3 109.5 . . ?
H5D2 C5D H5D3 109.5 . . ?
C5B C5E H5E1 109.5 . . ?
C5B C5E H5E2 109.5 . . ?
H5E1 C5E H5E2 109.5 . . ?
C5B C5E H5E3 109.5 . . ?
H5E1 C5E H5E3 109.5 . . ?
H5E2 C5E H5E3 109.5 . . ?
O6A C6A O6B 127.0(8) . . ?
O6A C6A C6B 118.2(9) . . ?
O6B C6A C6B 114.7(9) . . ?
C6E C6B C6C 112.3(13) . . ?
C6E C6B C6A 112.6(11) . . ?
C6C C6B C6A 105.8(10) . . ?
C6E C6B C6D 116.6(13) . . ?
C6C C6B C6D 104.4(12) . . ?
C6A C6B C6D 104.2(9) . . ?
C6B C6C H6C1 109.5 . . ?
C6B C6C H6C2 109.5 . . ?
H6C1 C6C H6C2 109.5 . . ?
C6B C6C H6C3 109.5 . . ?
H6C1 C6C H6C3 109.5 . . ?
H6C2 C6C H6C3 109.5 . . ?
C6B C6D H6D1 109.5 . . ?
C6B C6D H6D2 109.5 . . ?
H6D1 C6D H6D2 109.5 . . ?
C6B C6D H6D3 109.5 . . ?
H6D1 C6D H6D3 109.5 . . ?
H6D2 C6D H6D3 109.5 . . ?
C6B C6E H6E1 109.5 . . ?
C6B C6E H6E2 109.5 . . ?
H6E1 C6E H6E2 109.5 . . ?
C6B C6E H6E3 109.5 . . ?
H6E1 C6E H6E3 109.5 . . ?
H6E2 C6E H6E3 109.5 . . ?
O7B C7A O7A 125.8(8) . . ?
O7B C7A C7B 119.6(8) . . ?
O7A C7A C7B 114.5(8) . . ?
C7E C7B C7C 117.2(10) . . ?
C7E C7B C7A 114.2(9) . . ?
C7C C7B C7A 114.0(9) . . ?
C7E C7B C7D 99.7(11) . . ?
C7C C7B C7D 105.6(11) . . ?
C7A C7B C7D 103.6(9) . . ?
C7B C7C H7C1 109.5 . . ?
C7B C7C H7C2 109.5 . . ?
H7C1 C7C H7C2 109.5 . . ?
C7B C7C H7C3 109.5 . . ?
H7C1 C7C H7C3 109.5 . . ?
H7C2 C7C H7C3 109.5 . . ?
C7B C7D H7D1 109.5 . . ?
C7B C7D H7D2 109.5 . . ?
H7D1 C7D H7D2 109.5 . . ?
C7B C7D H7D3 109.5 . . ?
H7D1 C7D H7D3 109.5 . . ?
H7D2 C7D H7D3 109.5 . . ?
C7B C7E H7E1 109.5 . . ?
C7B C7E H7E2 109.5 . . ?
H7E1 C7E H7E2 109.5 . . ?
C7B C7E H7E3 109.5 . . ?
H7E1 C7E H7E3 109.5 . . ?
H7E2 C7E H7E3 109.5 . . ?
O8A C8A O8B 126.2(8) . . ?
O8A C8A C8B 117.9(8) . . ?
O8B C8A C8B 115.9(8) . . ?
C8F C8B C8C 128.2(15) . . ?
C8F C8B C8E 42.3(12) . . ?
C8C C8B C8E 107.6(14) . . ?
C8F C8B C8A 118.8(13) . . ?
C8C C8B C8A 111.6(11) . . ?
C8E C8B C8A 112.6(11) . . ?
C8F C8B C8H 121.2(15) . . ?
C8C C8B C8H 43.5(11) . . ?
C8E C8B C8H 136.1(15) . . ?
C8A C8B C8H 109.6(11) . . ?
C8F C8B C8D 67.3(15) . . ?
C8C C8B C8D 108.8(16) . . ?
C8E C8B C8D 109.0(16) . . ?
C8A C8B C8D 107.2(14) . . ?
C8H C8B C8D 68.2(15) . . ?
C8F C8B C8G 103.4(16) . . ?
C8C C8B C8G 50.0(13) . . ?
C8E C8B C8G 64.7(14) . . ?
C8A C8B C8G 105.5(13) . . ?
C8H C8B C8G 93.2(15) . . ?
C8D C8B C8G 146.3(17) . . ?
C8B C8C H8C1 109.5 . . ?
C8B C8C H8C2 109.5 . . ?
H8C1 C8C H8C2 109.5 . . ?
C8B C8C H8C3 109.5 . . ?
H8C1 C8C H8C3 109.5 . . ?
H8C2 C8C H8C3 109.5 . . ?
C8B C8D H8D1 109.5 . . ?
C8B C8D H8D2 109.5 . . ?
H8D1 C8D H8D2 109.5 . . ?
C8B C8D H8D3 109.5 . . ?
H8D1 C8D H8D3 109.5 . . ?
H8D2 C8D H8D3 109.5 . . ?
C8B C8E H8E1 109.5 . . ?
C8B C8E H8E2 109.5 . . ?
H8E1 C8E H8E2 109.5 . . ?
C8B C8E H8E3 109.5 . . ?
H8E1 C8E H8E3 109.5 . . ?
H8E2 C8E H8E3 109.5 . . ?
C8B C8F H8F1 109.5 . . ?
C8B C8F H8F2 109.5 . . ?
H8F1 C8F H8F2 109.5 . . ?
C8B C8F H8F3 109.5 . . ?
H8F1 C8F H8F3 109.5 . . ?
H8F2 C8F H8F3 109.5 . . ?
C8B C8G H8G1 109.5 . . ?
C8B C8G H8G2 109.5 . . ?
H8G1 C8G H8G2 109.5 . . ?
C8B C8G H8G3 109.5 . . ?
H8G1 C8G H8G3 109.5 . . ?
H8G2 C8G H8G3 109.5 . . ?
C8B C8H H8H1 109.5 . . ?
C8B C8H H8H2 109.5 . . ?
H8H1 C8H H8H2 109.5 . . ?
C8B C8H H8H3 109.5 . . ?
H8H1 C8H H8H3 109.5 . . ?
H8H2 C8H H8H3 109.5 . . ?
O9B C9A O9A 125.4(8) . . ?
O9B C9A C9B 119.5(9) . . ?
O9A C9A C9B 115.1(9) . . ?
C9C C9B C9D 112.7(10) . . ?
C9C C9B C9A 112.6(9) . . ?
C9D C9B C9A 110.7(9) . . ?
C9C C9B C9E 105.8(11) . . ?
C9D C9B C9E 110.0(10) . . ?
C9A C9B C9E 104.7(9) . . ?
C9B C9C H9C1 109.5 . . ?
C9B C9C H9C2 109.5 . . ?
H9C1 C9C H9C2 109.5 . . ?
C9B C9C H9C3 109.5 . . ?
H9C1 C9C H9C3 109.5 . . ?
H9C2 C9C H9C3 109.5 . . ?
C9B C9D H9D1 109.5 . . ?
C9B C9D H9D2 109.5 . . ?
H9D1 C9D H9D2 109.5 . . ?
C9B C9D H9D3 109.5 . . ?
H9D1 C9D H9D3 109.5 . . ?
H9D2 C9D H9D3 109.5 . . ?
C9B C9E H9E1 109.5 . . ?
C9B C9E H9E2 109.5 . . ?
H9E1 C9E H9E2 109.5 . . ?
C9B C9E H9E3 109.5 . . ?
H9E1 C9E H9E3 109.5 . . ?
H9E2 C9E H9E3 109.5 . . ?
O10A C10A O10B 125.7(8) . . ?
O10A C10A C10B 117.9(8) . . ?
O10B C10A C10B 116.4(9) . . ?
C10H C10B C10C 126.3(14) . . ?
C10H C10B C10G 109.1(16) . . ?
C10C C10B C10G 56.8(14) . . ?
C10H C10B C10D 32.1(12) . . ?
C10C C10B C10D 117.5(13) . . ?
C10G C10B C10D 134.3(15) . . ?
C10H C10B C10A 118.7(12) . . ?
C10C C10B C10A 114.6(11) . . ?
C10G C10B C10A 108.9(13) . . ?
C10D C10B C10A 112.8(10) . . ?
C10H C10B C10E 65.4(14) . . ?
C10C C10B C10E 110.6(14) . . ?
C10G C10B C10E 56.0(15) . . ?
C10D C10B C10E 97.5(14) . . ?
C10A C10B C10E 101.0(11) . . ?
C10H C10B C10F 112.2(18) . . ?
C10C C10B C10F 46.7(14) . . ?
C10G C10B C10F 103.4(18) . . ?
C10D C10B C10F 84.7(16) . . ?
C10A C10B C10F 103.4(13) . . ?
C10E C10B C10F 152.4(17) . . ?
C10B C10C H10A 109.5 . . ?
C10B C10C H10B 109.5 . . ?
H10A C10C H10B 109.5 . . ?
C10B C10C H10C 109.5 . . ?
H10A C10C H10C 109.5 . . ?
H10B C10C H10C 109.5 . . ?
C10B C10D H10D 109.5 . . ?
C10B C10D H10E 109.5 . . ?
H10D C10D H10E 109.5 . . ?
C10B C10D H10F 109.5 . . ?
H10D C10D H10F 109.5 . . ?
H10E C10D H10F 109.5 . . ?
C10B C10E H10G 109.5 . . ?
C10B C10E H10H 109.5 . . ?
H10G C10E H10H 109.5 . . ?
C10B C10E H10I 109.5 . . ?
H10G C10E H10I 109.5 . . ?
H10H C10E H10I 109.5 . . ?
C10B C10F H10J 109.5 . . ?
C10B C10F H10K 109.5 . . ?
H10J C10F H10K 109.5 . . ?
C10B C10F H10L 109.5 . . ?
H10J C10F H10L 109.5 . . ?
H10K C10F H10L 109.5 . . ?
C10B C10G H10M 109.5 . . ?
C10B C10G H10N 109.5 . . ?
H10M C10G H10N 109.5 . . ?
C10B C10G H10O 109.5 . . ?
H10M C10G H10O 109.5 . . ?
H10N C10G H10O 109.5 . . ?
C10B C10H H10P 109.5 . . ?
C10B C10H H10Q 109.5 . . ?
H10P C10H H10Q 109.5 . . ?
C10B C10H H10R 109.5 . . ?
H10P C10H H10R 109.5 . . ?
H10Q C10H H10R 109.5 . . ?
O11A C11A O11B 127.0(7) . . ?
O11A C11A C11B 119.6(7) . . ?
O11B C11A C11B 113.3(7) . . ?
C11G C11B C11C 119.6(12) . . ?
C11G C11B C11D 35.5(11) . . ?
C11C C11B C11D 115.0(11) . . ?
C11G C11B C11A 121.1(11) . . ?
C11C C11B C11A 119.2(9) . . ?
C11D C11B C11A 112.0(10) . . ?
C11G C11B C11H 122.5(13) . . ?
C11C C11B C11H 28.0(10) . . ?
C11D C11B C11H 135.9(12) . . ?
C11A C11B C11H 110.4(10) . . ?
C11G C11B C11E 66.4(12) . . ?
C11C C11B C11E 104.7(11) . . ?
C11D C11B C11E 101.7(10) . . ?
C11A C11B C11E 101.0(11) . . ?
C11H C11B C11E 81.2(12) . . ?
C11G C11B C11F 103.9(13) . . ?
C11C C11B C11F 69.2(11) . . ?
C11D C11B C11F 70.2(11) . . ?
C11A C11B C11F 93.9(10) . . ?
C11H C11B C11F 95.8(11) . . ?
C11E C11B C11F 164.9(13) . . ?
C11B C11C H11A 109.5 . . ?
C11B C11C H11B 109.5 . . ?
H11A C11C H11B 109.5 . . ?
C11B C11C H11C 109.5 . . ?
H11A C11C H11C 109.5 . . ?
H11B C11C H11C 109.5 . . ?
C11B C11D H11D 109.5 . . ?
C11B C11D H11E 109.5 . . ?
H11D C11D H11E 109.5 . . ?
C11B C11D H11F 109.5 . . ?
H11D C11D H11F 109.5 . . ?
H11E C11D H11F 109.5 . . ?
C11B C11E H11G 109.5 . . ?
C11B C11E H11H 109.5 . . ?
H11G C11E H11H 109.5 . . ?
C11B C11E H11I 109.5 . . ?
H11G C11E H11I 109.5 . . ?
H11H C11E H11I 109.5 . . ?
C11B C11F H11J 109.5 . . ?
C11B C11F H11K 109.5 . . ?
H11J C11F H11K 109.5 . . ?
C11B C11F H11L 109.5 . . ?
H11J C11F H11L 109.5 . . ?
H11K C11F H11L 109.5 . . ?
C11B C11G H11M 109.5 . . ?
C11B C11G H11N 109.5 . . ?
H11M C11G H11N 109.5 . . ?
C11B C11G H11O 109.5 . . ?
H11M C11G H11O 109.5 . . ?
H11N C11G H11O 109.5 . . ?
C11B C11H H11P 109.5 . . ?
C11B C11H H11Q 109.5 . . ?
H11P C11H H11Q 109.5 . . ?
C11B C11H H11R 109.5 . . ?
H11P C11H H11R 109.5 . . ?
H11Q C11H H11R 109.5 . . ?
O12B C12A O12A 124.8(9) . . ?
O12B C12A C12B 118.0(8) . . ?
O12A C12A C12B 117.2(8) . . ?
C12D C12B C12E 118.6(12) . . ?
C12D C12B C12A 109.4(10) . . ?
C12E C12B C12A 111.4(9) . . ?
C12D C12B C12C 108.2(12) . . ?
C12E C12B C12C 102.6(12) . . ?
C12A C12B C12C 105.5(10) . . ?
C12B C12C H12A 109.5 . . ?
C12B C12C H12B 109.5 . . ?
H12A C12C H12B 109.5 . . ?
C12B C12C H12C 109.5 . . ?
H12A C12C H12C 109.5 . . ?
H12B C12C H12C 109.5 . . ?
C12B C12D H12D 109.5 . . ?
C12B C12D H12E 109.5 . . ?
H12D C12D H12E 109.5 . . ?
C12B C12D H12F 109.5 . . ?
H12D C12D H12F 109.5 . . ?
H12E C12D H12F 109.5 . . ?
C12B C12E H12G 109.5 . . ?
C12B C12E H12H 109.5 . . ?
H12G C12E H12H 109.5 . . ?
C12B C12E H12I 109.5 . . ?
H12G C12E H12I 109.5 . . ?
H12H C12E H12I 109.5 . . ?
O13A C13A O13B 126.3(8) . . ?
O13A C13A C13B 118.5(9) . . ?
O13B C13A C13B 115.1(8) . . ?
C13D C13B C13C 111.6(10) . . ?
C13D C13B C13A 111.5(10) . . ?
C13C C13B C13A 110.6(8) . . ?
C13D C13B C13E 110.2(11) . . ?
C13C C13B C13E 109.8(11) . . ?
C13A C13B C13E 102.7(9) . . ?
C13B C13C H13A 109.5 . . ?
C13B C13C H13B 109.5 . . ?
H13A C13C H13B 109.5 . . ?
C13B C13C H13C 109.5 . . ?
H13A C13C H13C 109.5 . . ?
H13B C13C H13C 109.5 . . ?
C13B C13D H13D 109.5 . . ?
C13B C13D H13E 109.5 . . ?
H13D C13D H13E 109.5 . . ?
C13B C13D H13F 109.5 . . ?
H13D C13D H13F 109.5 . . ?
H13E C13D H13F 109.5 . . ?
C13B C13E H13G 109.5 . . ?
C13B C13E H13H 109.5 . . ?
H13G C13E H13H 109.5 . . ?
C13B C13E H13I 109.5 . . ?
H13G C13E H13I 109.5 . . ?
H13H C13E H13I 109.5 . . ?
O14A C14A O14B 127.1(9) . . ?
O14A C14A C14B 117.5(9) . . ?
O14B C14A C14B 115.4(8) . . ?
C14D C14B C14E 117.2(13) . . ?
C14D C14B C14A 111.4(10) . . ?
C14E C14B C14A 111.6(9) . . ?
C14D C14B C14C 107.1(13) . . ?
C14E C14B C14C 105.6(12) . . ?
C14A C14B C14C 102.7(10) . . ?
C14B C14C H14A 109.5 . . ?
C14B C14C H14B 109.5 . . ?
H14A C14C H14B 109.5 . . ?
C14B C14C H14C 109.5 . . ?
H14A C14C H14C 109.5 . . ?
H14B C14C H14C 109.5 . . ?
C14B C14D H14D 109.5 . . ?
C14B C14D H14E 109.5 . . ?
H14D C14D H14E 109.5 . . ?
C14B C14D H14F 109.5 . . ?
H14D C14D H14F 109.5 . . ?
H14E C14D H14F 109.5 . . ?
C14B C14E H14G 109.5 . . ?
C14B C14E H14H 109.5 . . ?
H14G C14E H14H 109.5 . . ?
C14B C14E H14I 109.5 . . ?
H14G C14E H14I 109.5 . . ?
H14H C14E H14I 109.5 . . ?
O15A C15A O15B 127.1(9) . . ?
O15A C15A C15B 118.0(9) . . ?
O15B C15A C15B 114.7(9) . . ?
C15C C15B C15D 110.6(10) . . ?
C15C C15B C15E 111.5(10) . . ?
C15D C15B C15E 107.4(11) . . ?
C15C C15B C15A 112.8(9) . . ?
C15D C15B C15A 108.3(9) . . ?
C15E C15B C15A 106.0(8) . . ?
C15B C15C H15A 109.5 . . ?
C15B C15C H15B 109.5 . . ?
H15A C15C H15B 109.5 . . ?
C15B C15C H15C 109.5 . . ?
H15A C15C H15C 109.5 . . ?
H15B C15C H15C 109.5 . . ?
C15B C15D H15D 109.5 . . ?
C15B C15D H15E 109.5 . . ?
H15D C15D H15E 109.5 . . ?
C15B C15D H15F 109.5 . . ?
H15D C15D H15F 109.5 . . ?
H15E C15D H15F 109.5 . . ?
C15B C15E H15G 109.5 . . ?
C15B C15E H15H 109.5 . . ?
H15G C15E H15H 109.5 . . ?
C15B C15E H15I 109.5 . . ?
H15G C15E H15I 109.5 . . ?
H15H C15E H15I 109.5 . . ?
O16A C16A O16B 126.5(8) . . ?
O16A C16A C16B 118.2(8) . . ?
O16B C16A C16B 115.3(8) . . ?
C16C C16B C16F 129.8(14) . . ?
C16C C16B C16H 49.6(13) . . ?
C16F C16B C16H 107.0(15) . . ?
C16C C16B C16G 56.7(13) . . ?
C16F C16B C16G 111.6(16) . . ?
C16H C16B C16G 105.6(15) . . ?
C16C C16B C16A 112.7(11) . . ?
C16F C16B C16A 117.0(11) . . ?
C16H C16B C16A 107.9(12) . . ?
C16G C16B C16A 107.0(11) . . ?
C16C C16B C16D 115.3(14) . . ?
C16F C16B C16D 52.8(12) . . ?
C16H C16B C16D 143.1(14) . . ?
C16G C16B C16D 65.1(14) . . ?
C16A C16B C16D 108.9(10) . . ?
C16C C16B C16E 109.2(13) . . ?
C16F C16B C16E 50.9(12) . . ?
C16H C16B C16E 63.4(13) . . ?
C16G C16B C16E 146.7(13) . . ?
C16A C16B C16E 106.3(10) . . ?
C16D C16B C16E 103.7(12) . . ?
C16B C16C H16A 109.5 . . ?
C16B C16C H16B 109.5 . . ?
H16A C16C H16B 109.5 . . ?
C16B C16C H16C 109.5 . . ?
H16A C16C H16C 109.5 . . ?
H16B C16C H16C 109.5 . . ?
C16B C16D H16D 109.5 . . ?
C16B C16D H16E 109.5 . . ?
H16D C16D H16E 109.5 . . ?
C16B C16D H16F 109.5 . . ?
H16D C16D H16F 109.5 . . ?
H16E C16D H16F 109.5 . . ?
C16B C16E H16G 109.5 . . ?
C16B C16E H16H 109.5 . . ?
H16G C16E H16H 109.5 . . ?
C16B C16E H16I 109.5 . . ?
H16G C16E H16I 109.5 . . ?
H16H C16E H16I 109.5 . . ?
C16B C16F H16J 109.5 . . ?
C16B C16F H16K 109.5 . . ?
H16J C16F H16K 109.5 . . ?
C16B C16F H16L 109.5 . . ?
H16J C16F H16L 109.5 . . ?
H16K C16F H16L 109.5 . . ?
C16B C16G H16M 109.5 . . ?
C16B C16G H16N 109.5 . . ?
H16M C16G H16N 109.5 . . ?
C16B C16G H16O 109.5 . . ?
H16M C16G H16O 109.5 . . ?
H16N C16G H16O 109.5 . . ?
C16B C16H H16P 109.5 . . ?
C16B C16H H16Q 109.5 . . ?
H16P C16H H16Q 109.5 . . ?
C16B C16H H16R 109.5 . . ?
H16P C16H H16R 109.5 . . ?
H16Q C16H H16R 109.5 . . ?
O17A C17A O17B 125.0(9) . . ?
O17A C17A C17B 121.2(8) . . ?
O17B C17A C17B 113.8(9) . . ?
C17H C17B C17G 123.0(16) . . ?
C17H C17B C17D 124.1(16) . . ?
C17G C17B C17D 45.3(13) . . ?
C17H C17B C17C 34.3(12) . . ?
C17G C17B C17C 135.7(15) . . ?
C17D C17B C17C 107.3(15) . . ?
C17H C17B C17A 117.3(13) . . ?
C17G C17B C17A 115.7(12) . . ?
C17D C17B C17A 111.6(12) . . ?
C17C C17B C17A 106.7(11) . . ?
C17H C17B C17E 79.3(14) . . ?
C17G C17B C17E 68.4(14) . . ?
C17D C17B C17E 112.8(15) . . ?
C17C C17B C17E 113.6(13) . . ?
C17A C17B C17E 104.8(11) . . ?
C17H C17B C17F 95.6(15) . . ?
C17G C17B C17F 94.1(16) . . ?
C17D C17B C17F 49.3(14) . . ?
C17C C17B C17F 64.9(14) . . ?
C17A C17B C17F 100.6(13) . . ?
C17E C17B C17F 153.6(15) . . ?
C17B C17C H17A 109.5 . . ?
C17B C17C H17B 109.5 . . ?
H17A C17C H17B 109.5 . . ?
C17B C17C H17C 109.5 . . ?
H17A C17C H17C 109.5 . . ?
H17B C17C H17C 109.5 . . ?
C17B C17D H17D 109.5 . . ?
C17B C17D H17E 109.5 . . ?
H17D C17D H17E 109.5 . . ?
C17B C17D H17F 109.5 . . ?
H17D C17D H17F 109.5 . . ?
H17E C17D H17F 109.5 . . ?
C17B C17E H17G 109.5 . . ?
C17B C17E H17H 109.5 . . ?
H17G C17E H17H 109.5 . . ?
C17B C17E H17I 109.5 . . ?
H17G C17E H17I 109.5 . . ?
H17H C17E H17I 109.5 . . ?
C17B C17F H17J 109.5 . . ?
C17B C17F H17K 109.5 . . ?
H17J C17F H17K 109.5 . . ?
C17B C17F H17L 109.5 . . ?
H17J C17F H17L 109.5 . . ?
H17K C17F H17L 109.5 . . ?
C17B C17G H17M 109.5 . . ?
C17B C17G H17N 109.5 . . ?
H17M C17G H17N 109.5 . . ?
C17B C17G H17O 109.5 . . ?
H17M C17G H17O 109.5 . . ?
H17N C17G H17O 109.5 . . ?
C17B C17H H17P 109.5 . . ?
C17B C17H H17Q 109.5 . . ?
H17P C17H H17Q 109.5 . . ?
C17B C17H H17R 109.5 . . ?
H17P C17H H17R 109.5 . . ?
H17Q C17H H17R 109.5 . . ?
O18A C18A O18B 127.9(10) . . ?
O18A C18A C18B 118.9(11) . . ?
O18B C18A C18B 112.1(11) . . ?
C18D C18B C18C 112(2) . . ?
C18D C18B C18A 105.1(17) . . ?
C18C C18B C18A 112.0(15) . . ?
C18D C18B C18E 116.8(18) . . ?
C18C C18B C18E 105.0(17) . . ?
C18A C18B C18E 105.7(15) . . ?
C18B C18C H18A 109.5 . . ?
C18B C18C H18B 109.5 . . ?
H18A C18C H18B 109.5 . . ?
C18B C18C H18C 109.5 . . ?
H18A C18C H18C 109.5 . . ?
H18B C18C H18C 109.5 . . ?
C18B C18D H18D 109.5 . . ?
C18B C18D H18E 109.5 . . ?
H18D C18D H18E 109.5 . . ?
C18B C18D H18F 109.5 . . ?
H18D C18D H18F 109.5 . . ?
H18E C18D H18F 109.5 . . ?
C18B C18E H18G 109.5 . . ?
C18B C18E H18H 109.5 . . ?
H18G C18E H18H 109.5 . . ?
C18B C18E H18I 109.5 . . ?
H18G C18E H18I 109.5 . . ?
H18H C18E H18I 109.5 . . ?
O19B C19A O19A 126.1(11) . . ?
O19B C19A C19B 118.6(11) . . ?
O19A C19A C19B 115.4(10) . . ?
C19C C19B C19D 116.3(17) . . ?
C19C C19B C19A 110.1(17) . . ?
C19D C19B C19A 110.9(12) . . ?
C19C C19B C19E 104.7(16) . . ?
C19D C19B C19E 109.3(17) . . ?
C19A C19B C19E 104.6(13) . . ?
C19B C19C H19A 109.5 . . ?
C19B C19C H19B 109.5 . . ?
H19A C19C H19B 109.5 . . ?
C19B C19C H19C 109.5 . . ?
H19A C19C H19C 109.5 . . ?
H19B C19C H19C 109.5 . . ?
C19B C19D H19D 109.5 . . ?
C19B C19D H19E 109.5 . . ?
H19D C19D H19E 109.5 . . ?
C19B C19D H19F 109.5 . . ?
H19D C19D H19F 109.5 . . ?
H19E C19D H19F 109.5 . . ?
C19B C19E H19G 109.5 . . ?
C19B C19E H19H 109.5 . . ?
H19G C19E H19H 109.5 . . ?
C19B C19E H19I 109.5 . . ?
H19G C19E H19I 109.5 . . ?
H19H C19E H19I 109.5 . . ?
O20B C20A O20A 126.8(9) . . ?
O20B C20A C20B 118.1(9) . . ?
O20A C20A C20B 114.9(9) . . ?
C20F C20B C20E 42.0(15) . . ?
C20F C20B C20C 135.9(16) . . ?
C20E C20B C20C 115.1(16) . . ?
C20F C20B C20D 78.5(17) . . ?
C20E C20B C20D 119.5(17) . . ?
C20C C20B C20D 99.3(15) . . ?
C20F C20B C20H 114.0(18) . . ?
C20E C20B C20H 78.4(16) . . ?
C20C C20B C20H 39.9(12) . . ?
C20D C20B C20H 134.0(16) . . ?
C20F C20B C20G 113(2) . . ?
C20E C20B C20G 146(2) . . ?
C20C C20B C20G 62.0(19) . . ?
C20D C20B C20G 39(2) . . ?
C20H C20B C20G 101(2) . . ?
C20F C20B C20A 113.6(13) . . ?
C20E C20B C20A 105.3(14) . . ?
C20C C20B C20A 108.7(11) . . ?
C20D C20B C20A 108.5(14) . . ?
C20H C20B C20A 105.8(13) . . ?
C20G C20B C20A 108(2) . . ?
C20B C20C H20A 109.5 . . ?
C20B C20C H20B 109.5 . . ?
H20A C20C H20B 109.5 . . ?
C20B C20C H20C 109.5 . . ?
H20A C20C H20C 109.5 . . ?
H20B C20C H20C 109.5 . . ?
C20B C20D H20D 109.5 . . ?
C20B C20D H20E 109.5 . . ?
H20D C20D H20E 109.5 . . ?
C20B C20D H20F 109.5 . . ?
H20D C20D H20F 109.5 . . ?
H20E C20D H20F 109.5 . . ?
C20B C20E H20G 109.5 . . ?
C20B C20E H20H 109.5 . . ?
H20G C20E H20H 109.5 . . ?
C20B C20E H20I 109.5 . . ?
H20G C20E H20I 109.5 . . ?
H20H C20E H20I 109.5 . . ?
C20B C20F H20J 109.5 . . ?
C20B C20F H20K 109.5 . . ?
H20J C20F H20K 109.5 . . ?
C20B C20F H20L 109.5 . . ?
H20J C20F H20L 109.5 . . ?
H20K C20F H20L 109.5 . . ?
C20B C20G H20M 109.5 . . ?
C20B C20G H20N 109.5 . . ?
H20M C20G H20N 109.5 . . ?
C20B C20G H20O 109.5 . . ?
H20M C20G H20O 109.5 . . ?
H20N C20G H20O 109.5 . . ?
C20B C20H H20P 109.5 . . ?
C20B C20H H20Q 109.5 . . ?
H20P C20H H20Q 109.5 . . ?
C20B C20H H20R 109.5 . . ?
H20P C20H H20R 109.5 . . ?
H20Q C20H H20R 109.5 . . ?
N21 C21A C21B 176.0(19) . . ?
C21A C21B H21A 109.5 . . ?
C21A C21B H21B 109.5 . . ?
H21A C21B H21B 109.5 . . ?
C21A C21B H21C 109.5 . . ?
H21A C21B H21C 109.5 . . ?
H21B C21B H21C 109.5 . . ?
N22 C22A C22B 175(2) . . ?
C22A C22B H22A 109.5 . . ?
C22A C22B H22B 109.5 . . ?
H22A C22B H22B 109.5 . . ?
C22A C22B H22C 109.5 . . ?
H22A C22B H22C 109.5 . . ?
H22B C22B H22C 109.5 . . ?
C23A N23 Na6 158.3(17) . . ?
C23A N23 Na3 108.8(12) . . ?
Na6 N23 Na3 77.1(3) . . ?
N23 C23A C23B 174(3) . . ?
C23A C23B H23A 109.5 . . ?
C23A C23B H23B 109.5 . . ?
H23A C23B H23B 109.5 . . ?
C23A C23B H23C 109.5 . . ?
H23A C23B H23C 109.5 . . ?
H23B C23B H23C 109.5 . . ?
F1D Cr1 F1C 89.5(2) . . ?
F1D Cr1 F1B 89.1(2) . . ?
F1C Cr1 F1B 85.2(2) . . ?
F1D Cr1 F1 177.8(2) . . ?
F1C Cr1 F1 88.4(2) . . ?
F1B Cr1 F1 91.5(2) . . ?
F1D Cr1 O1A 90.2(3) . . ?
F1C Cr1 O1A 95.5(3) . . ?
F1B Cr1 O1A 179.1(3) . . ?
F1 Cr1 O1A 89.2(3) . . ?
F1D Cr1 O2A 88.6(2) . . ?
F1C Cr1 O2A 173.5(3) . . ?
F1B Cr1 O2A 88.6(2) . . ?
F1 Cr1 O2A 93.6(2) . . ?
O1A Cr1 O2A 90.7(3) . . ?
F1D Cr1 Na4 47.24(15) . . ?
F1C Cr1 Na4 42.63(18) . . ?
F1B Cr1 Na4 90.39(17) . . ?
F1 Cr1 Na4 130.63(15) . . ?
O1A Cr1 Na4 89.6(2) . . ?
O2A Cr1 Na4 135.80(19) . . ?
F1D Cr1 Na5 48.06(18) . . ?
F1C Cr1 Na5 91.67(18) . . ?
F1B Cr1 Na5 41.58(17) . . ?
F1 Cr1 Na5 132.73(18) . . ?
O1A Cr1 Na5 137.7(2) . . ?
O2A Cr1 Na5 82.44(18) . . ?
Na4 Cr1 Na5 68.33(10) . . ?
F1D Cr1 Na1 92.94(18) . . ?
F1C Cr1 Na1 44.58(19) . . ?
F1B Cr1 Na1 40.88(15) . . ?
F1 Cr1 Na1 86.10(16) . . ?
O1A Cr1 Na1 139.8(2) . . ?
O2A Cr1 Na1 129.37(19) . . ?
Na4 Cr1 Na1 64.54(9) . . ?
Na5 Cr1 Na1 62.58(10) . . ?
F1 Cr2 F2 87.1(2) . . ?
F1 Cr2 O1B 93.0(3) . . ?
F2 Cr2 O1B 178.8(2) . . ?
F1 Cr2 O2B 90.0(2) . . ?
F2 Cr2 O2B 89.3(2) . . ?
O1B Cr2 O2B 91.9(3) . . ?
F1 Cr2 O4A 177.7(3) . . ?
F2 Cr2 O4A 90.8(2) . . ?
O1B Cr2 O4A 89.1(3) . . ?
O2B Cr2 O4A 89.0(3) . . ?
F1 Cr2 O3A 90.8(2) . . ?
F2 Cr2 O3A 91.7(3) . . ?
O1B Cr2 O3A 87.1(3) . . ?
O2B Cr2 O3A 178.8(3) . . ?
O4A Cr2 O3A 90.2(3) . . ?
F3 Cr3 F2 87.8(2) . . ?
F3 Cr3 O6A 93.1(3) . . ?
F2 Cr3 O6A 86.9(3) . . ?
F3 Cr3 O4B 179.8(3) . . ?
F2 Cr3 O4B 92.0(3) . . ?
O6A Cr3 O4B 86.8(3) . . ?
F3 Cr3 O3B 90.1(2) . . ?
F2 Cr3 O3B 93.6(2) . . ?
O6A Cr3 O3B 176.8(3) . . ?
O4B Cr3 O3B 90.0(3) . . ?
F3 Cr3 O5A 92.1(3) . . ?
F2 Cr3 O5A 177.3(3) . . ?
O6A Cr3 O5A 90.4(3) . . ?
O4B Cr3 O5A 88.1(3) . . ?
O3B Cr3 O5A 89.0(3) . . ?
F4 Cr4 F3 86.5(2) . . ?
F4 Cr4 O8A 90.3(2) . . ?
F3 Cr4 O8A 175.8(2) . . ?
F4 Cr4 O5B 177.1(2) . . ?
F3 Cr4 O5B 91.6(2) . . ?
O8A Cr4 O5B 91.7(3) . . ?
F4 Cr4 O7A 93.4(2) . . ?
F3 Cr4 O7A 89.0(2) . . ?
O8A Cr4 O7A 88.5(3) . . ?
O5B Cr4 O7A 88.8(3) . . ?
F4 Cr4 O6B 87.2(2) . . ?
F3 Cr4 O6B 92.5(2) . . ?
O8A Cr4 O6B 90.1(3) . . ?
O5B Cr4 O6B 90.7(3) . . ?
O7A Cr4 O6B 178.4(3) . . ?
F5 Cr5 F4 86.5(2) . . ?
F5 Cr5 O10A 91.4(2) . . ?
F4 Cr5 O10A 88.0(2) . . ?
F5 Cr5 O9A 93.3(2) . . ?
F4 Cr5 O9A 179.1(2) . . ?
O10A Cr5 O9A 91.2(3) . . ?
F5 Cr5 O7B 90.2(2) . . ?
F4 Cr5 O7B 92.3(2) . . ?
O10A Cr5 O7B 178.4(3) . . ?
O9A Cr5 O7B 88.5(3) . . ?
F5 Cr5 O8B 177.2(2) . . ?
F4 Cr5 O8B 90.7(2) . . ?
O10A Cr5 O8B 88.4(3) . . ?
O9A Cr5 O8B 89.5(3) . . ?
O7B Cr5 O8B 90.0(3) . . ?
F5C Cr6 F5D 88.5(2) . . ?
F5C Cr6 F5B 87.7(2) . . ?
F5D Cr6 F5B 87.6(2) . . ?
F5C Cr6 F5 91.7(2) . . ?
F5D Cr6 F5 176.5(2) . . ?
F5B Cr6 F5 88.8(2) . . ?
F5C Cr6 O9B 176.9(2) . . ?
F5D Cr6 O9B 89.4(2) . . ?
F5B Cr6 O9B 94.5(2) . . ?
F5 Cr6 O9B 90.5(2) . . ?
F5C Cr6 O10B 89.2(2) . . ?
F5D Cr6 O10B 90.8(2) . . ?
F5B Cr6 O10B 176.6(2) . . ?
F5 Cr6 O10B 92.7(2) . . ?
O9B Cr6 O10B 88.5(3) . . ?
F5C Cr6 Na2 93.28(16) . . ?
F5D Cr6 Na2 45.87(16) . . ?
F5B Cr6 Na2 42.41(17) . . ?
F5 Cr6 Na2 130.60(16) . . ?
O9B Cr6 Na2 87.0(2) . . ?
O10B Cr6 Na2 136.4(2) . . ?
F5C Cr6 Na6 42.80(16) . 3_666 ?
F5D Cr6 Na6 47.25(16) . 3_666 ?
F5B Cr6 Na6 96.05(16) . 3_666 ?
F5 Cr6 Na6 133.65(15) . 3_666 ?
O9B Cr6 Na6 134.6(2) . 3_666 ?
O10B Cr6 Na6 80.66(19) . 3_666 ?
Na2 Cr6 Na6 72.31(10) . 3_666 ?
F5C Cr6 Na1 43.03(15) . . ?
F5D Cr6 Na1 89.29(18) . . ?
F5B Cr6 Na1 44.77(15) . . ?
F5 Cr6 Na1 88.47(15) . . ?
O9B Cr6 Na1 139.3(2) . . ?
O10B Cr6 Na1 132.18(19) . . ?
Na2 Cr6 Na1 63.85(10) . . ?
Na6 Cr6 Na1 65.03(9) 3_666 . ?
F7C Cr7 F7D 88.5(2) . . ?
F7C Cr7 F7B 88.4(2) . . ?
F7D Cr7 F7B 88.2(2) . . ?
F7C Cr7 F7 91.8(2) . . ?
F7D Cr7 F7 179.3(2) . . ?
F7B Cr7 F7 91.2(2) . . ?
F7C Cr7 O11A 175.4(2) . . ?
F7D Cr7 O11A 88.9(2) . . ?
F7B Cr7 O11A 87.7(2) . . ?
F7 Cr7 O11A 90.7(2) . . ?
F7C Cr7 O12A 90.4(3) . . ?
F7D Cr7 O12A 88.8(3) . . ?
F7B Cr7 O12A 176.7(2) . . ?
F7 Cr7 O12A 91.9(2) . . ?
O11A Cr7 O12A 93.4(3) . . ?
F7C Cr7 Na2 105.35(16) . . ?
F7D Cr7 Na2 44.76(18) . . ?
F7B Cr7 Na2 48.79(16) . . ?
F7 Cr7 Na2 134.51(17) . . ?
O11A Cr7 Na2 70.16(18) . . ?
O12A Cr7 Na2 128.8(2) . . ?
F7C Cr7 Na5 44.55(18) . 3_666 ?
F7D Cr7 Na5 79.05(19) . 3_666 ?
F7B Cr7 Na5 45.15(16) . 3_666 ?
F7 Cr7 Na5 100.73(17) . 3_666 ?
O11A Cr7 Na5 131.1(2) . 3_666 ?
O12A Cr7 Na5 133.0(2) . 3_666 ?
Na2 Cr7 Na5 68.11(10) . 3_666 ?
F7C Cr7 Na7 42.6(2) . 3_666 ?
F7D Cr7 Na7 50.0(2) . 3_666 ?
F7B Cr7 Na7 102.87(18) . 3_666 ?
F7 Cr7 Na7 130.5(2) . 3_666 ?
O11A Cr7 Na7 136.3(2) . 3_666 ?
O12A Cr7 Na7 74.3(2) . 3_666 ?
Na2 Cr7 Na7 85.25(16) . 3_666 ?
Na5 Cr7 Na7 63.11(15) 3_666 3_666 ?
F7 Cr8 F8 88.5(2) . . ?
F7 Cr8 O11B 90.8(2) . . ?
F8 Cr8 O11B 88.0(2) . . ?
F7 Cr8 O13A 178.3(3) . . ?
F8 Cr8 O13A 91.4(2) . . ?
O11B Cr8 O13A 87.5(3) . . ?
F7 Cr8 O12B 93.4(2) . . ?
F8 Cr8 O12B 178.0(2) . . ?
O11B Cr8 O12B 92.0(3) . . ?
O13A Cr8 O12B 86.6(3) . . ?
F7 Cr8 O14A 90.1(2) . . ?
F8 Cr8 O14A 92.0(2) . . ?
O11B Cr8 O14A 179.1(3) . . ?
O13A Cr8 O14A 91.6(3) . . ?
O12B Cr8 O14A 87.9(3) . . ?
F9 Cr9 F8 87.5(2) . . ?
F9 Cr9 O15A 92.8(3) . . ?
F8 Cr9 O15A 90.0(3) . . ?
F9 Cr9 O13B 178.4(3) . . ?
F8 Cr9 O13B 93.8(2) . . ?
O15A Cr9 O13B 86.3(3) . . ?
F9 Cr9 O16A 91.2(2) . . ?
F8 Cr9 O16A 177.3(3) . . ?
O15A Cr9 O16A 92.5(3) . . ?
O13B Cr9 O16A 87.6(3) . . ?
F9 Cr9 O14B 90.3(2) . . ?
F8 Cr9 O14B 90.0(2) . . ?
O15A Cr9 O14B 177.0(3) . . ?
O13B Cr9 O14B 90.7(3) . . ?
O16A Cr9 O14B 87.6(3) . . ?
F10 Cr10 O18A 90.9(3) . . ?
F10 Cr10 F9 87.2(2) . . ?
O18A Cr10 F9 88.9(3) . . ?
F10 Cr10 O17A 94.3(2) . . ?
O18A Cr10 O17A 91.5(3) . . ?
F9 Cr10 O17A 178.5(2) . . ?
F10 Cr10 O15B 89.8(2) . . ?
O18A Cr10 O15B 177.6(3) . . ?
F9 Cr10 O15B 93.4(3) . . ?
O17A Cr10 O15B 86.1(3) . . ?
F10 Cr10 O16B 177.3(3) . . ?
O18A Cr10 O16B 87.9(3) . . ?
F9 Cr10 O16B 90.4(2) . . ?
O17A Cr10 O16B 88.1(3) . . ?
O15B Cr10 O16B 91.5(3) . . ?
F11 Cr11 F10 89.0(2) . . ?
F11 Cr11 O18B 90.3(3) . . ?
F10 Cr11 O18B 90.8(3) . . ?
F11 Cr11 O20A 92.8(3) . . ?
F10 Cr11 O20A 177.4(3) . . ?
O18B Cr11 O20A 87.2(4) . . ?
F11 Cr11 O17B 176.6(4) . . ?
F10 Cr11 O17B 89.6(3) . . ?
O18B Cr11 O17B 92.7(4) . . ?
O20A Cr11 O17B 88.8(4) . . ?
F11 Cr11 O19A 91.4(3) . . ?
F10 Cr11 O19A 88.6(3) . . ?
O18B Cr11 O19A 178.1(3) . . ?
O20A Cr11 O19A 93.4(4) . . ?
O17B Cr11 O19A 85.5(4) . . ?
F11D Cr12 F11C 90.4(3) . . ?
F11D Cr12 F11B 87.1(2) . . ?
F11C Cr12 F11B 88.6(2) . . ?
F11D Cr12 F11 178.1(3) . . ?
F11C Cr12 F11 90.7(2) . . ?
F11B Cr12 F11 91.4(2) . . ?
F11D Cr12 O19B 88.8(3) . . ?
F11C Cr12 O19B 177.8(3) . . ?
F11B Cr12 O19B 89.3(3) . . ?
F11 Cr12 O19B 90.0(3) . . ?
F11D Cr12 O20B 88.3(3) . . ?
F11C Cr12 O20B 90.7(3) . . ?
F11B Cr12 O20B 175.3(3) . . ?
F11 Cr12 O20B 93.3(2) . . ?
O19B Cr12 O20B 91.4(3) . . ?
F11D Cr12 Na4 43.6(2) . . ?
F11C Cr12 Na4 102.95(18) . . ?
F11B Cr12 Na4 46.82(15) . . ?
F11 Cr12 Na4 134.54(17) . . ?
O19B Cr12 Na4 75.1(2) . . ?
O20B Cr12 Na4 129.0(2) . . ?
F11D Cr12 Na6 86.2(2) . . ?
F11C Cr12 Na6 42.90(19) . . ?
F11B Cr12 Na6 45.78(16) . . ?
F11 Cr12 Na6 93.49(17) . . ?
O19B Cr12 Na6 135.0(2) . . ?
O20B Cr12 Na6 133.1(3) . . ?
Na4 Cr12 Na6 70.78(10) . . ?
F11D Cr12 Na7B 55.6(3) . . ?
F11C Cr12 Na7B 40.2(2) . . ?
F11B Cr12 Na7B 104.7(2) . . ?
F11 Cr12 Na7B 126.0(2) . . ?
O19B Cr12 Na7B 140.0(3) . . ?
O20B Cr12 Na7B 71.9(3) . . ?
Na4 Cr12 Na7B 87.56(17) . . ?
Na6 Cr12 Na7B 66.75(15) . . ?
F92 Cr13 F92 180.00(8) . 3_666 ?
F92 Cr13 F91 89.79(19) . . ?
F92 Cr13 F91 90.2(2) 3_666 . ?
F92 Cr13 F91 90.2(2) . 3_666 ?
F92 Cr13 F91 89.79(19) 3_666 3_666 ?
F91 Cr13 F91 180.0(3) . 3_666 ?
F92 Cr13 F93 88.8(2) . . ?
F92 Cr13 F93 91.2(2) 3_666 . ?
F91 Cr13 F93 89.39(19) . . ?
F91 Cr13 F93 90.61(19) 3_666 . ?
F92 Cr13 F93 91.2(2) . 3_666 ?
F92 Cr13 F93 88.8(2) 3_666 3_666 ?
F91 Cr13 F93 90.61(19) . 3_666 ?
F91 Cr13 F93 89.39(19) 3_666 3_666 ?
F93 Cr13 F93 180.00(14) . 3_666 ?
F92 Cr13 Na2 39.53(15) . . ?
F92 Cr13 Na2 140.47(15) 3_666 . ?
F91 Cr13 Na2 129.11(16) . . ?
F91 Cr13 Na2 50.89(16) 3_666 . ?
F93 Cr13 Na2 92.86(15) . . ?
F93 Cr13 Na2 87.14(15) 3_666 . ?
F92 Cr13 Na2 140.47(15) . 3_666 ?
F92 Cr13 Na2 39.53(15) 3_666 3_666 ?
F91 Cr13 Na2 50.89(16) . 3_666 ?
F91 Cr13 Na2 129.11(16) 3_666 3_666 ?
F93 Cr13 Na2 87.14(15) . 3_666 ?
F93 Cr13 Na2 92.86(15) 3_666 3_666 ?
Na2 Cr13 Na2 180.00(12) . 3_666 ?
F92 Cr13 Na4 38.29(15) . 3_666 ?
F92 Cr13 Na4 141.71(15) 3_666 3_666 ?
F91 Cr13 Na4 51.54(15) . 3_666 ?
F91 Cr13 Na4 128.46(15) 3_666 3_666 ?
F93 Cr13 Na4 90.18(15) . 3_666 ?
F93 Cr13 Na4 89.82(15) 3_666 3_666 ?
Na2 Cr13 Na4 77.60(10) . 3_666 ?
Na2 Cr13 Na4 102.40(10) 3_666 3_666 ?
F92 Cr13 Na4 141.71(15) . . ?
F92 Cr13 Na4 38.29(15) 3_666 . ?
F91 Cr13 Na4 128.46(15) . . ?
F91 Cr13 Na4 51.54(15) 3_666 . ?
F93 Cr13 Na4 89.82(15) . . ?
F93 Cr13 Na4 90.18(15) 3_666 . ?
Na2 Cr13 Na4 102.40(10) . . ?
Na2 Cr13 Na4 77.60(10) 3_666 . ?
Na4 Cr13 Na4 180.00(10) 3_666 . ?
F92 Cr13 Na1 87.91(16) . 3_666 ?
F92 Cr13 Na1 92.09(16) 3_666 3_666 ?
F91 Cr13 Na1 41.79(14) . 3_666 ?
F91 Cr13 Na1 138.21(14) 3_666 3_666 ?
F93 Cr13 Na1 47.62(15) . 3_666 ?
F93 Cr13 Na1 132.38(15) 3_666 3_666 ?
Na2 Cr13 Na1 118.96(8) . 3_666 ?
Na2 Cr13 Na1 61.04(8) 3_666 3_666 ?
Na4 Cr13 Na1 61.82(8) 3_666 3_666 ?
Na4 Cr13 Na1 118.18(8) . 3_666 ?
F92 Cr13 Na1 92.09(16) . . ?
F92 Cr13 Na1 87.91(16) 3_666 . ?
F91 Cr13 Na1 138.21(14) . . ?
F91 Cr13 Na1 41.79(14) 3_666 . ?
F93 Cr13 Na1 132.38(15) . . ?
F93 Cr13 Na1 47.62(15) 3_666 . ?
Na2 Cr13 Na1 61.04(8) . . ?
Na2 Cr13 Na1 118.96(8) 3_666 . ?
Na4 Cr13 Na1 118.18(8) 3_666 . ?
Na4 Cr13 Na1 61.82(8) . . ?
Na1 Cr13 Na1 180 3_666 . ?
Cr2 F1 Cr1 124.5(3) . . ?
Cr1 F1B Na5 104.2(3) . . ?
Cr1 F1B Na1 106.0(2) . . ?
Na5 F1B Na1 99.1(2) . . ?
Cr1 F1C Na4 102.3(3) . . ?
Cr1 F1C Na1 101.8(2) . . ?
Na4 F1C Na1 98.4(2) . . ?
Cr1 F1D Na7 128.7(3) . . ?
Cr1 F1D Na4 97.2(2) . . ?
Na7 F1D Na4 130.9(3) . . ?
Cr1 F1D Na5 97.2(2) . . ?
Na7 F1D Na5 93.0(2) . . ?
Na4 F1D Na5 97.8(2) . . ?
Cr3 F2 Cr2 124.4(2) . . ?
Cr3 F3 Cr4 124.4(2) . . ?
Cr4 F4 Cr5 125.0(2) . . ?
Cr5 F5 Cr6 124.8(2) . . ?
Cr6 F5B Na2 102.9(2) . . ?
Cr6 F5B Na1 100.9(2) . . ?
Na2 F5B Na1 97.2(2) . . ?
Cr6 F5C Na6 102.9(2) . 3_666 ?
Cr6 F5C Na1 103.0(2) . . ?
Na6 F5C Na1 100.6(2) 3_666 . ?
Cr6 F5D Na2 99.0(2) . . ?
Cr6 F5D Na6 97.8(2) . 3_666 ?
Na2 F5D Na6 107.0(2) . 3_666 ?
Cr6 F5D Na7B 117.4(3) . 3_666 ?
Na2 F5D Na7B 130.9(3) . 3_666 ?
Na6 F5D Na7B 99.8(3) 3_666 3_666 ?
Cr8 F7 Cr7 123.2(3) . . ?
Cr7 F7B Na3 151.2(3) . . ?
Cr7 F7B Na5 99.4(2) . 3_666 ?
Na3 F7B Na5 100.3(2) . 3_666 ?
Cr7 F7B Na2 93.9(2) . . ?
Na3 F7B Na2 103.4(2) . . ?
Na5 F7B Na2 99.1(2) 3_666 . ?
Cr7 F7C Na7 103.7(3) . 3_666 ?
Cr7 F7C Na5 100.8(2) . 3_666 ?
Na7 F7C Na5 95.8(3) 3_666 3_666 ?
Cr7 F7D Na2 98.9(2) . . ?
Cr7 F7D Na7 95.2(3) . 3_666 ?
Na2 F7D Na7 131.9(3) . 3_666 ?
Cr8 F8 Cr9 123.1(2) . . ?
Cr10 F9 Cr9 123.8(2) . . ?
Cr10 F10 Cr11 123.2(3) . . ?
Cr11 F11 Cr12 122.2(3) . . ?
Cr12 F11B Na3 150.6(3) . . ?
Cr12 F11B Na4 96.8(2) . . ?
Na3 F11B Na4 102.4(2) . . ?
Cr12 F11B Na6 99.1(2) . . ?
Na3 F11B Na6 97.2(2) . . ?
Na4 F11B Na6 105.0(2) . . ?
Cr12 F11C Na6 102.9(3) . . ?
Cr12 F11C Na7B 110.2(3) . . ?
Na6 F11C Na7B 105.4(3) . . ?
Cr12 F11D Na4 101.0(3) . . ?
Cr12 F11D Na7B 92.7(3) . . ?
Na4 F11D Na7B 128.5(3) . . ?
Cr13 F91 Na1 105.9(2) . 3_666 ?
Cr13 F91 Na3 112.2(2) . 3_666 ?
Na1 F91 Na3 141.9(3) 3_666 3_666 ?
Cr13 F91 Na2 94.8(2) . 3_666 ?
Na1 F91 Na2 87.22(18) 3_666 3_666 ?
Na3 F91 Na2 90.61(19) 3_666 3_666 ?
Cr13 F91 Na4 94.76(19) . 3_666 ?
Na1 F91 Na4 87.81(18) 3_666 3_666 ?
Na3 F91 Na4 88.07(19) 3_666 3_666 ?
Na2 F91 Na4 170.1(2) 3_666 3_666 ?
Cr13 F92 Na2 108.2(2) . . ?
Cr13 F92 Na4 110.5(2) . 3_666 ?
Na2 F92 Na4 140.6(3) . 3_666 ?
Cr13 F92 Na5 96.7(2) . 3_666 ?
Na2 F92 Na5 89.96(19) . 3_666 ?
Na4 F92 Na5 93.0(2) 3_666 3_666 ?
Cr13 F93 Na5 112.1(2) . 3_666 ?
Cr13 F93 Na6 121.8(2) . . ?
Na5 F93 Na6 125.2(2) 3_666 . ?
Cr13 F93 Na1 99.03(19) . 3_666 ?
Na5 F93 Na1 89.54(19) 3_666 3_666 ?
Na6 F93 Na1 91.72(19) . 3_666 ?
Cr13 F93 Na3 95.5(2) . . ?
Na5 F93 Na3 83.22(19) 3_666 . ?
Na6 F93 Na3 82.22(18) . . ?
Na1 F93 Na3 165.4(2) 3_666 . ?
C1A O1A Cr1 129.5(6) . . ?
C1A O1B Cr2 132.0(6) . . ?
C2A O2A Cr1 131.7(6) . . ?
C2A O2B Cr2 129.8(6) . . ?
C3A O3A Cr2 131.3(6) . . ?
C3A O3B Cr3 134.4(6) . . ?
C4A O4A Cr2 133.8(6) . . ?
C4A O4B Cr3 132.5(6) . . ?
C5A O5A Cr3 133.9(6) . . ?
C5A O5B Cr4 134.1(6) . . ?
C6A O6A Cr3 136.1(6) . . ?
C6A O6B Cr4 130.4(6) . . ?
C7A O7A Cr4 134.5(6) . . ?
C7A O7B Cr5 129.2(6) . . ?
C8A O8A Cr4 129.8(6) . . ?
C8A O8B Cr5 134.5(6) . . ?
C9A O9A Cr5 134.6(6) . . ?
C9A O9B Cr6 131.3(6) . . ?
C10A O10A Cr5 132.3(6) . . ?
C10A O10B Cr6 132.4(6) . . ?
C11A O11A Cr7 133.0(5) . . ?
C11A O11B Cr8 133.7(6) . . ?
C12A O12A Cr7 134.8(6) . . ?
C12A O12B Cr8 135.3(6) . . ?
C13A O13A Cr8 131.2(6) . . ?
C13A O13B Cr9 132.2(6) . . ?
C14A O14A Cr8 134.8(6) . . ?
C14A O14B Cr9 128.4(6) . . ?
C15A O15A Cr9 133.4(7) . . ?
C15A O15B Cr10 133.0(7) . . ?
C16A O16A Cr9 133.8(6) . . ?
C16A O16B Cr10 133.3(6) . . ?
C17A O17A Cr10 134.2(6) . . ?
C17A O17B Cr11 131.8(8) . . ?
C18A O18A Cr10 130.0(8) . . ?
C18A O18B Cr11 134.5(7) . . ?
C19A O19A Cr11 133.3(7) . . ?
C19A O19B Cr12 133.0(8) . . ?
C20A O20A Cr11 132.0(7) . . ?
C20A O20B Cr12 134.7(7) . . ?
Na7 O21A Na7B 138.1(7) . . ?
Na7B O21B Na2 124.7(8) . 3_666 ?
F1B Na1 F5C 93.6(2) . . ?
F1B Na1 F5B 155.6(2) . . ?
F5C Na1 F5B 68.21(18) . . ?
F1B Na1 F91 120.5(2) . 3_666 ?
F5C Na1 F91 123.5(2) . 3_666 ?
F5B Na1 F91 83.73(19) . 3_666 ?
F1B Na1 F1C 66.50(19) . . ?
F5C Na1 F1C 153.3(2) . . ?
F5B Na1 F1C 124.0(2) . . ?
F91 Na1 F1C 83.01(19) 3_666 . ?
F1B Na1 F93 80.17(18) . 3_666 ?
F5C Na1 F93 79.41(18) . 3_666 ?
F5B Na1 F93 110.6(2) . 3_666 ?
F91 Na1 F93 65.70(17) 3_666 3_666 ?
F1C Na1 F93 112.5(2) . 3_666 ?
F1B Na1 O24 84.8(7) . . ?
F5C Na1 O24 80.9(7) . . ?
F5B Na1 O24 76.7(7) . . ?
F91 Na1 O24 139.8(7) 3_666 . ?
F1C Na1 O24 79.7(7) . . ?
F93 Na1 O24 154.3(7) 3_666 . ?
F1B Na1 Cr6 125.32(18) . . ?
F5C Na1 Cr6 33.92(12) . . ?
F5B Na1 Cr6 34.33(12) . . ?
F91 Na1 Cr6 106.69(16) 3_666 . ?
F1C Na1 Cr6 150.34(19) . . ?
F93 Na1 Cr6 96.92(15) 3_666 . ?
O24 Na1 Cr6 75.1(7) . . ?
F1B Na1 Cr1 33.11(13) . . ?
F5C Na1 Cr1 123.50(16) . . ?
F5B Na1 Cr1 149.59(18) . . ?
F91 Na1 Cr1 105.73(16) 3_666 . ?
F1C Na1 Cr1 33.60(12) . . ?
F93 Na1 Cr1 99.54(15) 3_666 . ?
O24 Na1 Cr1 77.9(7) . . ?
Cr6 Na1 Cr1 147.38(12) . . ?
F1B Na1 Cr13 101.31(16) . . ?
F5C Na1 Cr13 103.50(16) . . ?
F5B Na1 Cr13 98.72(15) . . ?
F91 Na1 Cr13 32.35(11) 3_666 . ?
F1C Na1 Cr13 98.05(16) . . ?
F93 Na1 Cr13 33.36(11) 3_666 . ?
O24 Na1 Cr13 172.1(7) . . ?
Cr6 Na1 Cr13 104.83(10) . . ?
Cr1 Na1 Cr13 104.40(9) . . ?
F1B Na1 Na2 156.62(19) . . ?
F5C Na1 Na2 80.99(16) . . ?
F5B Na1 Na2 40.08(14) . . ?
F91 Na1 Na2 49.38(14) 3_666 . ?
F1C Na1 Na2 124.34(17) . . ?
F93 Na1 Na2 76.49(14) 3_666 . ?
O24 Na1 Na2 116.4(7) . . ?
Cr6 Na1 Na2 57.36(9) . . ?
Cr1 Na1 Na2 154.50(13) . . ?
Cr13 Na1 Na2 58.65(8) . . ?
F1B Na1 Na5 40.09(15) . . ?
F5C Na1 Na5 96.53(16) . . ?
F5B Na1 Na5 152.67(19) . . ?
F91 Na1 Na5 86.76(16) 3_666 . ?
F1C Na1 Na5 79.85(17) . . ?
F93 Na1 Na5 42.56(13) 3_666 . ?
O24 Na1 Na5 124.8(7) . . ?
Cr6 Na1 Na5 127.73(13) . . ?
Cr1 Na1 Na5 57.74(9) . . ?
Cr13 Na1 Na5 61.69(9) . . ?
Na2 Na1 Na5 117.56(13) . . ?
F7D Na2 F5B 131.6(3) . . ?
F7D Na2 F92 98.1(2) . . ?
F5B Na2 F92 124.5(2) . . ?
F7D Na2 F5D 96.0(2) . . ?
F5B Na2 F5D 69.31(19) . . ?
F92 Na2 F5D 84.7(2) . . ?
F7D Na2 F7B 69.8(2) . . ?
F5B Na2 F7B 127.1(2) . . ?
F92 Na2 F7B 87.9(2) . . ?
F5D Na2 F7B 162.9(3) . . ?
F7D Na2 F91 143.4(2) . 3_666 ?
F5B Na2 F91 80.6(2) . 3_666 ?
F92 Na2 F91 66.48(18) . 3_666 ?
F5D Na2 F91 114.2(2) . 3_666 ?
F7B Na2 F91 76.43(19) . 3_666 ?
F7D Na2 O21B 54.1(4) . 3_666 ?
F5B Na2 O21B 112.2(4) . 3_666 ?
F92 Na2 O21B 74.5(4) . 3_666 ?
F5D Na2 O21B 46.5(4) . 3_666 ?
F7B Na2 O21B 116.6(4) . 3_666 ?
F91 Na2 O21B 138.5(4) 3_666 3_666 ?
F7D Na2 Cr7 36.33(14) . . ?
F5B Na2 Cr7 128.10(18) . . ?
F92 Na2 Cr7 106.08(18) . . ?
F5D Na2 Cr7 131.4(2) . . ?
F7B Na2 Cr7 37.30(12) . . ?
F91 Na2 Cr7 113.48(16) 3_666 . ?
O21B Na2 Cr7 90.0(4) 3_666 . ?
F7D Na2 Cr6 114.4(2) . . ?
F5B Na2 Cr6 34.65(13) . . ?
F92 Na2 Cr6 110.30(17) . . ?
F5D Na2 Cr6 35.11(13) . . ?
F7B Na2 Cr6 159.77(19) . . ?
F91 Na2 Cr6 102.14(15) 3_666 . ?
O21B Na2 Cr6 78.1(4) 3_666 . ?
Cr7 Na2 Cr6 136.73(13) . . ?
F7D Na2 Cr13 125.1(2) . . ?
F5B Na2 Cr13 102.98(17) . . ?
F92 Na2 Cr13 32.29(13) . . ?
F5D Na2 Cr13 98.48(16) . . ?
F7B Na2 Cr13 83.08(15) . . ?
F91 Na2 Cr13 34.33(11) 3_666 . ?
O21B Na2 Cr13 105.1(4) 3_666 . ?
Cr7 Na2 Cr13 115.95(11) . . ?
Cr6 Na2 Cr13 107.32(10) . . ?
F7D Na2 Na1 173.2(2) . . ?
F5B Na2 Na1 42.68(15) . . ?
F92 Na2 Na1 85.57(17) . . ?
F5D Na2 Na1 78.52(16) . . ?
F7B Na2 Na1 116.26(19) . . ?
F91 Na2 Na1 43.40(13) 3_666 . ?
O21B Na2 Na1 122.1(4) 3_666 . ?
Cr7 Na2 Na1 147.87(15) . . ?
Cr6 Na2 Na1 58.79(9) . . ?
Cr13 Na2 Na1 60.31(9) . . ?
F7D Na2 Na3 106.28(19) . . ?
F5B Na2 Na3 100.5(2) . . ?
F92 Na2 Na3 84.02(18) . . ?
F5D Na2 Na3 156.2(2) . . ?
F7B Na2 Na3 36.50(15) . . ?
F91 Na2 Na3 42.01(13) 3_666 . ?
O21B Na2 Na3 147.1(4) 3_666 . ?
Cr7 Na2 Na3 72.06(11) . . ?
Cr6 Na2 Na3 133.63(16) . . ?
Cr13 Na2 Na3 61.95(10) . . ?
Na1 Na2 Na3 79.76(13) . . ?
F7B Na3 F11B 157.8(3) . . ?
F7B Na3 O23 99.6(3) . . ?
F11B Na3 O23 96.1(3) . . ?
F7B Na3 F91 85.1(2) . 3_666 ?
F11B Na3 F91 87.3(2) . 3_666 ?
O23 Na3 F91 155.0(4) . 3_666 ?
F7B Na3 F93 79.2(2) . . ?
F11B Na3 F93 78.9(2) . . ?
O23 Na3 F93 143.2(3) . . ?
F91 Na3 F93 61.73(17) 3_666 . ?
F7B Na3 O25 108.6(8) . . ?
F11B Na3 O25 88.3(8) . . ?
O23 Na3 O25 84.8(7) . . ?
F91 Na3 O25 70.5(7) 3_666 . ?
F93 Na3 O25 130.9(7) . . ?
F7B Na3 N23 89.1(4) . . ?
F11B Na3 N23 78.2(3) . . ?
O23 Na3 N23 80.1(3) . . ?
F91 Na3 N23 124.7(3) 3_666 . ?
F93 Na3 N23 63.1(2) . . ?
O25 Na3 N23 158.5(8) . . ?
F7B Na3 Na6 115.4(2) . . ?
F11B Na3 Na6 43.30(17) . . ?
O23 Na3 Na6 111.8(3) . . ?
F91 Na3 Na6 87.55(17) 3_666 . ?
F93 Na3 Na6 42.50(13) . . ?
O25 Na3 Na6 128.5(7) . . ?
N23 Na3 Na6 46.8(2) . . ?
F7B Na3 Na5 41.38(16) . 3_666 ?
F11B Na3 Na5 116.9(2) . 3_666 ?
O23 Na3 Na5 117.0(3) . 3_666 ?
F91 Na3 Na5 82.54(17) 3_666 3_666 ?
F93 Na3 Na5 42.10(13) . 3_666 ?
O25 Na3 Na5 142.3(7) . 3_666 ?
N23 Na3 Na5 59.1(3) . 3_666 ?
Na6 Na3 Na5 74.06(14) . 3_666 ?
F7B Na3 Na4 134.3(2) . . ?
F11B Na3 Na4 40.21(15) . . ?
O23 Na3 Na4 123.6(3) . . ?
F91 Na3 Na4 49.52(15) 3_666 . ?
F93 Na3 Na4 74.84(14) . . ?
O25 Na3 Na4 65.6(7) . . ?
N23 Na3 Na4 110.9(3) . . ?
Na6 Na3 Na4 64.85(11) . . ?
Na5 Na3 Na4 115.31(14) 3_666 . ?
F7B Na3 Na2 40.10(15) . . ?
F11B Na3 Na2 134.5(2) . . ?
O23 Na3 Na2 126.5(3) . . ?
F91 Na3 Na2 47.39(15) 3_666 . ?
F93 Na3 Na2 75.25(14) . . ?
O25 Na3 Na2 81.3(7) . . ?
N23 Na3 Na2 120.0(3) . . ?
Na6 Na3 Na2 117.14(15) . . ?
Na5 Na3 Na2 60.99(12) 3_666 . ?
Na4 Na3 Na2 96.44(14) . . ?
F7B Na3 Cr13 80.74(16) . . ?
F11B Na3 Cr13 82.37(16) . . ?
O23 Na3 Cr13 175.3(3) . . ?
F91 Na3 Cr13 29.62(12) 3_666 . ?
F93 Na3 Cr13 32.12(10) . . ?
O25 Na3 Cr13 99.6(7) . . ?
N23 Na3 Cr13 95.2(2) . . ?
Na6 Na3 Cr13 64.07(10) . . ?
Na5 Na3 Cr13 60.19(9) 3_666 . ?
Na4 Na3 Cr13 57.60(8) . . ?
Na2 Na3 Cr13 56.34(8) . . ?
F11D Na4 F1C 129.1(3) . . ?
F11D Na4 F92 106.0(3) . 3_666 ?
F1C Na4 F92 118.8(2) . 3_666 ?
F11D Na4 F11B 69.4(2) . . ?
F1C Na4 F11B 126.9(2) . . ?
F92 Na4 F11B 93.1(2) 3_666 . ?
F11D Na4 F1D 93.7(2) . . ?
F1C Na4 F1D 70.3(2) . . ?
F92 Na4 F1D 83.0(2) 3_666 . ?
F11B Na4 F1D 161.0(2) . . ?
F11D Na4 F91 145.5(2) . 3_666 ?
F1C Na4 F91 79.5(2) . 3_666 ?
F92 Na4 F91 64.88(17) 3_666 3_666 ?
F11B Na4 F91 77.74(18) . 3_666 ?
F1D Na4 F91 116.5(2) . 3_666 ?
F11D Na4 Cr12 35.41(14) . . ?
F1C Na4 Cr12 128.59(19) . . ?
F92 Na4 Cr12 111.37(18) 3_666 . ?
F11B Na4 Cr12 36.43(12) . . ?
F1D Na4 Cr12 128.7(2) . . ?
F91 Na4 Cr12 113.95(15) 3_666 . ?
F11D Na4 Cr1 112.6(2) . . ?
F1C Na4 Cr1 35.07(14) . . ?
F92 Na4 Cr1 105.51(17) 3_666 . ?
F11B Na4 Cr1 159.35(19) . . ?
F1D Na4 Cr1 35.51(13) . . ?
F91 Na4 Cr1 101.86(15) 3_666 . ?
Cr12 Na4 Cr1 136.57(13) . . ?
F11D Na4 Cr13 129.1(2) . . ?
F1C Na4 Cr13 101.7(2) . . ?
F92 Na4 Cr13 31.21(12) 3_666 . ?
F11B Na4 Cr13 83.96(15) . . ?
F1D Na4 Cr13 101.24(16) . . ?
F91 Na4 Cr13 33.70(10) 3_666 . ?
Cr12 Na4 Cr13 116.09(10) . . ?
Cr1 Na4 Cr13 107.34(10) . . ?
F11D Na4 Na1 171.4(2) . . ?
F1C Na4 Na1 42.61(17) . . ?
F92 Na4 Na1 80.40(17) 3_666 . ?
F11B Na4 Na1 116.62(18) . . ?
F1D Na4 Na1 81.15(17) . . ?
F91 Na4 Na1 42.38(12) 3_666 . ?
Cr12 Na4 Na1 147.90(13) . . ?
Cr1 Na4 Na1 59.51(9) . . ?
Cr13 Na4 Na1 59.12(8) . . ?
F11D Na4 Na3 106.62(19) . . ?
F1C Na4 Na3 99.7(2) . . ?
F92 Na4 Na3 86.22(17) 3_666 . ?
F11B Na4 Na3 37.37(15) . . ?
F1D Na4 Na3 158.9(2) . . ?
F91 Na4 Na3 42.41(13) 3_666 . ?
Cr12 Na4 Na3 72.17(10) . . ?
Cr1 Na4 Na3 133.47(15) . . ?
Cr13 Na4 Na3 61.74(9) . . ?
Na1 Na4 Na3 79.26(12) . . ?
F11D Na4 Na5 122.4(2) . . ?
F1C Na4 Na5 77.23(17) . . ?
F92 Na4 Na5 48.89(15) 3_666 . ?
F11B Na4 Na5 141.19(19) . . ?
F1D Na4 Na5 41.86(15) . . ?
F91 Na4 Na5 78.26(14) 3_666 . ?
Cr12 Na4 Na5 151.89(14) . . ?
Cr1 Na4 Na5 56.62(8) . . ?
Cr13 Na4 Na5 59.60(8) . . ?
Na1 Na4 Na5 57.45(10) . . ?
Na3 Na4 Na5 118.94(14) . . ?
F1B Na5 F7C 115.6(2) . 3_666 ?
F1B Na5 F7B 169.1(3) . 3_666 ?
F7C Na5 F7B 69.13(19) 3_666 3_666 ?
F1B Na5 F93 86.0(2) . 3_666 ?
F7C Na5 F93 156.8(2) 3_666 3_666 ?
F7B Na5 F93 88.1(2) 3_666 3_666 ?
F1B Na5 F1D 68.6(2) . . ?
F7C Na5 F1D 80.8(2) 3_666 . ?
F7B Na5 F1D 122.3(2) 3_666 . ?
F93 Na5 F1D 117.0(2) 3_666 . ?
F1B Na5 F92 107.6(2) . 3_666 ?
F7C Na5 F92 114.7(2) 3_666 3_666 ?
F7B Na5 F92 77.54(18) 3_666 3_666 ?
F93 Na5 F92 62.20(17) 3_666 3_666 ?
F1D Na5 F92 72.05(18) . 3_666 ?
F1B Na5 Cr7 150.3(2) . 3_666 ?
F7C Na5 Cr7 34.64(13) 3_666 3_666 ?
F7B Na5 Cr7 35.43(13) 3_666 3_666 ?
F93 Na5 Cr7 123.35(18) 3_666 3_666 ?
F1D Na5 Cr7 98.14(18) . 3_666 ?
F92 Na5 Cr7 92.24(15) 3_666 3_666 ?
F1B Na5 Cr1 34.21(14) . . ?
F7C Na5 Cr1 96.37(18) 3_666 . ?
F7B Na5 Cr1 156.6(2) 3_666 . ?
F93 Na5 Cr1 106.70(17) 3_666 . ?
F1D Na5 Cr1 34.77(13) . . ?
F92 Na5 Cr1 93.20(15) 3_666 . ?
Cr7 Na5 Cr1 125.57(15) 3_666 . ?
F1B Na5 Na7 99.4(2) . . ?
F7C Na5 Na7 41.80(19) 3_666 . ?
F7B Na5 Na7 90.4(2) 3_666 . ?
F93 Na5 Na7 147.9(2) 3_666 . ?
F1D Na5 Na7 40.77(17) . . ?
F92 Na5 Na7 86.2(2) 3_666 . ?
Cr7 Na5 Na7 59.04(13) 3_666 . ?
Cr1 Na5 Na7 67.37(14) . . ?
F1B Na5 Na1 40.84(14) . . ?
F7C Na5 Na1 155.2(2) 3_666 . ?
F7B Na5 Na1 135.5(2) 3_666 . ?
F93 Na5 Na1 47.90(14) 3_666 . ?
F1D Na5 Na1 81.55(16) . . ?
F92 Na5 Na1 75.73(14) 3_666 . ?
Cr7 Na5 Na1 167.51(14) 3_666 . ?
Cr1 Na5 Na1 59.68(9) . . ?
Na7 Na5 Na1 122.24(16) . . ?
F1B Na5 Na3 132.1(2) . 3_666 ?
F7C Na5 Na3 102.31(18) 3_666 3_666 ?
F7B Na5 Na3 38.28(15) 3_666 3_666 ?
F93 Na5 Na3 54.68(15) 3_666 3_666 ?
F1D Na5 Na3 149.6(2) . 3_666 ?
F92 Na5 Na3 79.49(16) 3_666 3_666 ?
Cr7 Na5 Na3 72.27(11) 3_666 3_666 ?
Cr1 Na5 Na3 161.32(15) . 3_666 ?
Na7 Na5 Na3 128.48(19) . 3_666 ?
Na1 Na5 Na3 101.71(14) . 3_666 ?
F1B Na5 Cr13 99.15(17) . . ?
F7C Na5 Cr13 140.9(2) 3_666 . ?
F7B Na5 Cr13 80.00(15) 3_666 . ?
F93 Na5 Cr13 30.08(12) 3_666 . ?
F1D Na5 Cr13 96.93(15) . . ?
F92 Na5 Cr13 32.22(10) 3_666 . ?
Cr7 Na5 Cr13 109.06(11) 3_666 . ?
Cr1 Na5 Cr13 103.64(10) . . ?
Na7 Na5 Cr13 118.43(19) . . ?
Na1 Na5 Cr13 58.78(8) . . ?
Na3 Na5 Cr13 61.47(10) 3_666 . ?
F5C Na6 F11C 118.8(2) 3_666 . ?
F5C Na6 F93 85.0(2) 3_666 . ?
F11C Na6 F93 155.4(3) . . ?
F5C Na6 F11B 171.9(2) 3_666 . ?
F11C Na6 F11B 69.3(2) . . ?
F93 Na6 F11B 87.0(2) . . ?
F5C Na6 F5D 68.17(19) 3_666 3_666 ?
F11C Na6 F5D 79.8(2) . 3_666 ?
F93 Na6 F5D 106.1(2) . 3_666 ?
F11B Na6 F5D 115.5(2) . 3_666 ?
F5C Na6 N23 93.7(3) 3_666 . ?
F11C Na6 N23 106.4(4) . . ?
F93 Na6 N23 75.9(4) . . ?
F11B Na6 N23 83.2(3) . . ?
F5D Na6 N23 161.2(3) 3_666 . ?
F5C Na6 Cr6 34.28(13) 3_666 3_666 ?
F11C Na6 Cr6 95.65(17) . 3_666 ?
F93 Na6 Cr6 102.57(16) . 3_666 ?
F11B Na6 Cr6 150.30(19) . 3_666 ?
F5D Na6 Cr6 34.96(12) 3_666 3_666 ?
N23 Na6 Cr6 126.3(3) . 3_666 ?
F5C Na6 Cr12 153.0(2) 3_666 . ?
F11C Na6 Cr12 34.17(15) . . ?
F93 Na6 Cr12 121.65(18) . . ?
F11B Na6 Cr12 35.14(12) . . ?
F5D Na6 Cr12 97.36(17) 3_666 . ?
N23 Na6 Cr12 97.2(3) . . ?
Cr6 Na6 Cr12 124.79(13) 3_666 . ?
F5C Na6 Na3 133.1(2) 3_666 . ?
F11C Na6 Na3 104.84(19) . . ?
F93 Na6 Na3 55.27(15) . . ?
F11B Na6 Na3 39.48(15) . . ?
F5D Na6 Na3 140.5(2) 3_666 . ?
N23 Na6 Na3 56.2(3) . . ?
Cr6 Na6 Na3 157.67(15) 3_666 . ?
Cr12 Na6 Na3 72.64(11) . . ?
F5C Na6 Na1 40.03(14) 3_666 3_666 ?
F11C Na6 Na1 153.4(2) . 3_666 ?
F93 Na6 Na1 46.69(14) . 3_666 ?
F11B Na6 Na1 132.44(19) . 3_666 ?
F5D Na6 Na1 76.35(16) 3_666 3_666 ?
N23 Na6 Na1 93.1(3) . 3_666 ?
Cr6 Na6 Na1 57.87(8) 3_666 3_666 ?
Cr12 Na6 Na1 161.60(14) . 3_666 ?
Na3 Na6 Na1 101.02(13) . 3_666 ?
F5C Na6 Na4 140.70(18) 3_666 . ?
F11C Na6 Na4 80.56(19) . . ?
F93 Na6 Na4 76.46(16) . . ?
F11B Na6 Na4 37.19(13) . . ?
F5D Na6 Na4 84.00(16) 3_666 . ?
N23 Na6 Na4 114.3(3) . . ?
Cr6 Na6 Na4 117.33(12) 3_666 . ?
Cr12 Na6 Na4 53.58(8) . . ?
Na3 Na6 Na4 58.96(12) . . ?
Na1 Na6 Na4 108.19(12) 3_666 . ?
F5C Na6 Na7B 96.8(2) 3_666 . ?
F11C Na6 Na7B 38.92(18) . . ?
F93 Na6 Na7B 139.8(2) . . ?
F11B Na6 Na7B 90.1(2) . . ?
F5D Na6 Na7B 41.03(18) 3_666 . ?
N23 Na6 Na7B 143.5(4) . . ?
Cr6 Na6 Na7B 64.39(15) 3_666 . ?
Cr12 Na6 Na7B 60.55(15) . . ?
Na3 Na6 Na7B 129.2(2) . . ?
Na1 Na6 Na7B 117.00(16) 3_666 . ?
Na4 Na6 Na7B 77.21(19) . . ?
O22 Na7 F1D 125.9(6) . . ?
O22 Na7 F7C 129.4(6) . 3_666 ?
F1D Na7 F7C 86.8(3) . 3_666 ?
O22 Na7 O21A 78.7(6) . . ?
F1D Na7 O21A 91.2(4) . . ?
F7C Na7 O21A 145.0(5) 3_666 . ?
O22 Na7 F7D 131.7(6) . 3_666 ?
F1D Na7 F7D 97.2(3) . 3_666 ?
F7C Na7 F7D 65.8(2) 3_666 3_666 ?
O21A Na7 F7D 79.9(5) . 3_666 ?
O22 Na7 Cr7 130.6(5) . 3_666 ?
F1D Na7 Cr7 102.3(3) . 3_666 ?
F7C Na7 Cr7 33.72(16) 3_666 3_666 ?
O21A Na7 Cr7 114.0(5) . 3_666 ?
F7D Na7 Cr7 34.77(14) 3_666 3_666 ?
O22 Na7 Na5 157.4(6) . . ?
F1D Na7 Na5 46.28(19) . . ?
F7C Na7 Na5 42.41(19) 3_666 . ?
O21A Na7 Na5 119.1(4) . . ?
F7D Na7 Na5 68.5(2) 3_666 . ?
Cr7 Na7 Na5 57.84(13) 3_666 . ?
O22 Na7 Na4 128.2(5) . . ?
F1D Na7 Na4 25.45(17) . . ?
F7C Na7 Na4 98.4(2) 3_666 . ?
O21A Na7 Na4 68.8(4) . . ?
F7D Na7 Na4 81.5(2) 3_666 . ?
Cr7 Na7 Na4 99.82(17) 3_666 . ?
Na5 Na7 Na4 56.36(12) . . ?
O21B Na7B O21C 132.7(12) . . ?
O21B Na7B F11C 100.0(7) . . ?
O21C Na7B F11C 124.5(11) . . ?
O21B Na7B F5D 56.2(6) . 3_666 ?
O21C Na7B F5D 144.1(11) . 3_666 ?
F11C Na7B F5D 74.7(3) . 3_666 ?
O21B Na7B O21A 41.2(6) . . ?
O21C Na7B O21A 99.6(11) . . ?
F11C Na7B O21A 114.6(5) . . ?
F5D Na7B O21A 97.4(5) 3_666 . ?
O21B Na7B F11D 58.8(6) . . ?
O21C Na7B F11D 130.3(11) . . ?
F11C Na7B F11D 58.2(3) . . ?
F5D Na7B F11D 85.3(4) 3_666 . ?
O21A Na7B F11D 56.5(4) . . ?
O21B Na7B Cr12 86.4(6) . . ?
O21C Na7B Cr12 123.9(10) . . ?
F11C Na7B Cr12 29.60(18) . . ?
F5D Na7B Cr12 88.2(3) 3_666 . ?
O21A Na7B Cr12 87.1(4) . . ?
F11D Na7B Cr12 31.67(14) . . ?
O21B Na7B Na6 75.3(6) . . ?
O21C Na7B Na6 151.4(11) . . ?
F11C Na7B Na6 35.65(19) . . ?
F5D Na7B Na6 39.15(18) 3_666 . ?
O21A Na7B Na6 108.2(5) . . ?
F11D Na7B Na6 64.6(2) . . ?
Cr12 Na7B Na6 52.70(15) . . ?
C43 N41 C41 117.3(17) . . ?
C43 N41 H41A 108 . . ?
C41 N41 H41A 108 . . ?
C43 N41 H41B 108 . . ?
C41 N41 H41B 108 . . ?
H41A N41 H41B 107.2 . . ?
N41 C41 C42 110(2) . . ?
N41 C41 H41C 109.6 . . ?
C42 C41 H41C 109.6 . . ?
N41 C41 H41D 109.6 . . ?
C42 C41 H41D 109.6 . . ?
H41C C41 H41D 108.1 . . ?
C41 C42 H42A 109.5 . . ?
C41 C42 H42B 109.5 . . ?
H42A C42 H42B 109.5 . . ?
C41 C42 H42C 109.5 . . ?
H42A C42 H42C 109.5 . . ?
H42B C42 H42C 109.5 . . ?
N41 C43 C44 108.9(11) . . ?
N41 C43 H43A 109.9 . . ?
C44 C43 H43A 109.9 . . ?
N41 C43 H43B 109.9 . . ?
C44 C43 H43B 109.9 . . ?
H43A C43 H43B 108.3 . . ?
C43 C44 H44A 109.5 . . ?
C43 C44 H44B 109.5 . . ?
H44A C44 H44B 109.5 . . ?
C43 C44 H44C 109.5 . . ?
H44A C44 H44C 109.5 . . ?
H44B C44 H44C 109.5 . . ?

loop_
_geom_bond_atom_site_label_1
_geom_bond_atom_site_label_2
_geom_bond_distance
_geom_bond_site_symmetry_2
_geom_bond_publ_flag
C1A O1A 1.262(11) . ?
C1A O1B 1.263(11) . ?
C1A C1B 1.527(13) . ?
C1B C1C 1.505(15) . ?
C1B C1D 1.526(17) . ?
C1B C1E 1.530(16) . ?
C1C H1C1 0.98 . ?
C1C H1C2 0.98 . ?
C1C H1C3 0.98 . ?
C1D H1D1 0.98 . ?
C1D H1D2 0.98 . ?
C1D H1D3 0.98 . ?
C1E H1E1 0.98 . ?
C1E H1E2 0.98 . ?
C1E H1E3 0.98 . ?
C2A O2A 1.243(10) . ?
C2A O2B 1.279(10) . ?
C2A C2B 1.564(11) . ?
C2B C2H 1.44(2) . ?
C2B C2G 1.47(2) . ?
C2B C2C 1.50(2) . ?
C2B C2D 1.51(2) . ?
C2B C2E 1.69(3) . ?
C2B C2F 1.70(2) . ?
C2C H2C1 0.98 . ?
C2C H2C2 0.98 . ?
C2C H2C3 0.98 . ?
C2D H2D1 0.98 . ?
C2D H2D2 0.98 . ?
C2D H2D3 0.98 . ?
C2E H2E1 0.98 . ?
C2E H2E2 0.98 . ?
C2E H2E3 0.98 . ?
C2F H2F1 0.98 . ?
C2F H2F2 0.98 . ?
C2F H2F3 0.98 . ?
C2G H2G1 0.98 . ?
C2G H2G2 0.98 . ?
C2G H2G3 0.98 . ?
C2H H2H1 0.98 . ?
C2H H2H2 0.98 . ?
C2H H2H3 0.98 . ?
C3A O3B 1.235(10) . ?
C3A O3A 1.251(10) . ?
C3A C3B 1.552(11) . ?
C3B C3D 1.480(14) . ?
C3B C3C 1.524(14) . ?
C3B C3E 1.527(14) . ?
C3C H3C1 0.98 . ?
C3C H3C2 0.98 . ?
C3C H3C3 0.98 . ?
C3D H3D1 0.98 . ?
C3D H3D2 0.98 . ?
C3D H3D3 0.98 . ?
C3E H3E1 0.98 . ?
C3E H3E2 0.98 . ?
C3E H3E3 0.98 . ?
C4A O4B 1.207(11) . ?
C4A O4A 1.290(10) . ?
C4A C4B 1.535(11) . ?
C4B C4D 1.484(14) . ?
C4B C4E 1.555(14) . ?
C4B C4C 1.585(14) . ?
C4C H4C1 0.98 . ?
C4C H4C2 0.98 . ?
C4C H4C3 0.98 . ?
C4D H4D1 0.98 . ?
C4D H4D2 0.98 . ?
C4D H4D3 0.98 . ?
C4E H4E1 0.98 . ?
C4E H4E2 0.98 . ?
C4E H4E3 0.98 . ?
C5A O5A 1.232(11) . ?
C5A O5B 1.271(10) . ?
C5A C5B 1.534(11) . ?
C5B C5E 1.464(16) . ?
C5B C5D 1.472(14) . ?
C5B C5C 1.494(15) . ?
C5C H5C1 0.98 . ?
C5C H5C2 0.98 . ?
C5C H5C3 0.98 . ?
C5D H5D1 0.98 . ?
C5D H5D2 0.98 . ?
C5D H5D3 0.98 . ?
C5E H5E1 0.98 . ?
C5E H5E2 0.98 . ?
C5E H5E3 0.98 . ?
C6A O6A 1.199(11) . ?
C6A O6B 1.295(11) . ?
C6A C6B 1.546(12) . ?
C6B C6E 1.436(18) . ?
C6B C6C 1.534(17) . ?
C6B C6D 1.554(17) . ?
C6C H6C1 0.98 . ?
C6C H6C2 0.98 . ?
C6C H6C3 0.98 . ?
C6D H6D1 0.98 . ?
C6D H6D2 0.98 . ?
C6D H6D3 0.98 . ?
C6E H6E1 0.98 . ?
C6E H6E2 0.98 . ?
C6E H6E3 0.98 . ?
C7A O7B 1.244(10) . ?
C7A O7A 1.265(10) . ?
C7A C7B 1.533(11) . ?
C7B C7E 1.452(14) . ?
C7B C7C 1.477(15) . ?
C7B C7D 1.594(17) . ?
C7C H7C1 0.98 . ?
C7C H7C2 0.98 . ?
C7C H7C3 0.98 . ?
C7D H7D1 0.98 . ?
C7D H7D2 0.98 . ?
C7D H7D3 0.98 . ?
C7E H7E1 0.98 . ?
C7E H7E2 0.98 . ?
C7E H7E3 0.98 . ?
C8A O8A 1.256(10) . ?
C8A O8B 1.270(10) . ?
C8A C8B 1.511(11) . ?
C8B C8F 1.39(2) . ?
C8B C8C 1.49(2) . ?
C8B C8E 1.51(2) . ?
C8B C8H 1.52(2) . ?
C8B C8D 1.52(2) . ?
C8B C8G 1.58(2) . ?
C8C H8C1 0.98 . ?
C8C H8C2 0.98 . ?
C8C H8C3 0.98 . ?
C8D H8D1 0.98 . ?
C8D H8D2 0.98 . ?
C8D H8D3 0.98 . ?
C8E H8E1 0.98 . ?
C8E H8E2 0.98 . ?
C8E H8E3 0.98 . ?
C8F H8F1 0.98 . ?
C8F H8F2 0.98 . ?
C8F H8F3 0.98 . ?
C8G H8G1 0.98 . ?
C8G H8G2 0.98 . ?
C8G H8G3 0.98 . ?
C8H H8H1 0.98 . ?
C8H H8H2 0.98 . ?
C8H H8H3 0.98 . ?
C9A O9B 1.267(11) . ?
C9A O9A 1.286(11) . ?
C9A C9B 1.531(12) . ?
C9B C9C 1.445(14) . ?
C9B C9D 1.481(14) . ?
C9B C9E 1.536(15) . ?
C9C H9C1 0.98 . ?
C9C H9C2 0.98 . ?
C9C H9C3 0.98 . ?
C9D H9D1 0.98 . ?
C9D H9D2 0.98 . ?
C9D H9D3 0.98 . ?
C9E H9E1 0.98 . ?
C9E H9E2 0.98 . ?
C9E H9E3 0.98 . ?
C10A O10A 1.268(11) . ?
C10A O10B 1.269(10) . ?
C10A C10B 1.550(11) . ?
C10B C10H 1.45(2) . ?
C10B C10C 1.478(19) . ?
C10B C10G 1.50(2) . ?
C10B C10D 1.504(19) . ?
C10B C10E 1.61(2) . ?
C10B C10F 1.64(3) . ?
C10C H10A 0.98 . ?
C10C H10B 0.98 . ?
C10C H10C 0.98 . ?
C10D H10D 0.98 . ?
C10D H10E 0.98 . ?
C10D H10F 0.98 . ?
C10E H10G 0.98 . ?
C10E H10H 0.98 . ?
C10E H10I 0.98 . ?
C10F H10J 0.98 . ?
C10F H10K 0.98 . ?
C10F H10L 0.98 . ?
C10G H10M 0.98 . ?
C10G H10N 0.98 . ?
C10G H10O 0.98 . ?
C10H H10P 0.98 . ?
C10H H10Q 0.98 . ?
C10H H10R 0.98 . ?
C11A O11A 1.241(8) . ?
C11A O11B 1.252(8) . ?
C11A C11B 1.520(10) . ?
C11B C11G 1.338(17) . ?
C11B C11C 1.433(12) . ?
C11B C11D 1.503(13) . ?
C11B C11H 1.541(18) . ?
C11B C11E 1.616(15) . ?
C11B C11F 1.88(2) . ?
C11C H11A 0.98 . ?
C11C H11B 0.98 . ?
C11C H11C 0.98 . ?
C11D H11D 0.98 . ?
C11D H11E 0.98 . ?
C11D H11F 0.98 . ?
C11E H11G 0.98 . ?
C11E H11H 0.98 . ?
C11E H11I 0.98 . ?
C11F H11J 0.98 . ?
C11F H11K 0.98 . ?
C11F H11L 0.98 . ?
C11G H11M 0.98 . ?
C11G H11N 0.98 . ?
C11G H11O 0.98 . ?
C11H H11P 0.98 . ?
C11H H11Q 0.98 . ?
C11H H11R 0.98 . ?
C12A O12B 1.237(10) . ?
C12A O12A 1.247(10) . ?
C12A C12B 1.520(12) . ?
C12B C12D 1.461(15) . ?
C12B C12E 1.470(15) . ?
C12B C12C 1.558(17) . ?
C12C H12A 0.98 . ?
C12C H12B 0.98 . ?
C12C H12C 0.98 . ?
C12D H12D 0.98 . ?
C12D H12E 0.98 . ?
C12D H12F 0.98 . ?
C12E H12G 0.98 . ?
C12E H12H 0.98 . ?
C12E H12I 0.98 . ?
C13A O13A 1.236(10) . ?
C13A O13B 1.286(11) . ?
C13A C13B 1.532(12) . ?
C13B C13D 1.483(16) . ?
C13B C13C 1.483(13) . ?
C13B C13E 1.559(18) . ?
C13C H13A 0.98 . ?
C13C H13B 0.98 . ?
C13C H13C 0.98 . ?
C13D H13D 0.98 . ?
C13D H13E 0.98 . ?
C13D H13F 0.98 . ?
C13E H13G 0.98 . ?
C13E H13H 0.98 . ?
C13E H13I 0.98 . ?
C14A O14A 1.237(10) . ?
C14A O14B 1.267(10) . ?
C14A C14B 1.523(12) . ?
C14B C14D 1.453(18) . ?
C14B C14E 1.492(16) . ?
C14B C14C 1.565(18) . ?
C14C H14A 0.98 . ?
C14C H14B 0.98 . ?
C14C H14C 0.98 . ?
C14D H14D 0.98 . ?
C14D H14E 0.98 . ?
C14D H14F 0.98 . ?
C14E H14G 0.98 . ?
C14E H14H 0.98 . ?
C14E H14I 0.98 . ?
C15A O15A 1.230(11) . ?
C15A O15B 1.270(11) . ?
C15A C15B 1.557(12) . ?
C15B C15C 1.491(14) . ?
C15B C15D 1.511(15) . ?
C15B C15E 1.528(14) . ?
C15C H15A 0.98 . ?
C15C H15B 0.98 . ?
C15C H15C 0.98 . ?
C15D H15D 0.98 . ?
C15D H15E 0.98 . ?
C15D H15F 0.98 . ?
C15E H15G 0.98 . ?
C15E H15H 0.98 . ?
C15E H15I 0.98 . ?
C16A O16A 1.231(10) . ?
C16A O16B 1.257(10) . ?
C16A C16B 1.540(11) . ?
C16B C16C 1.458(19) . ?
C16B C16F 1.48(2) . ?
C16B C16H 1.53(2) . ?
C16B C16G 1.54(2) . ?
C16B C16D 1.55(2) . ?
C16B C16E 1.617(19) . ?
C16C H16A 0.98 . ?
C16C H16B 0.98 . ?
C16C H16C 0.98 . ?
C16D H16D 0.98 . ?
C16D H16E 0.98 . ?
C16D H16F 0.98 . ?
C16E H16G 0.98 . ?
C16E H16H 0.98 . ?
C16E H16I 0.98 . ?
C16F H16J 0.98 . ?
C16F H16K 0.98 . ?
C16F H16L 0.98 . ?
C16G H16M 0.98 . ?
C16G H16N 0.98 . ?
C16G H16O 0.98 . ?
C16H H16P 0.98 . ?
C16H H16Q 0.98 . ?
C16H H16R 0.98 . ?
C17A O17A 1.210(11) . ?
C17A O17B 1.288(11) . ?
C17A C17B 1.530(12) . ?
C17B C17H 1.295(18) . ?
C17B C17G 1.43(2) . ?
C17B C17D 1.45(2) . ?
C17B C17C 1.483(19) . ?
C17B C17E 1.58(2) . ?
C17B C17F 1.72(3) . ?
C17C H17A 0.98 . ?
C17C H17B 0.98 . ?
C17C H17C 0.98 . ?
C17D H17D 0.98 . ?
C17D H17E 0.98 . ?
C17D H17F 0.98 . ?
C17E H17G 0.98 . ?
C17E H17H 0.98 . ?
C17E H17I 0.98 . ?
C17F H17J 0.98 . ?
C17F H17K 0.98 . ?
C17F H17L 0.98 . ?
C17G H17M 0.98 . ?
C17G H17N 0.98 . ?
C17G H17O 0.98 . ?
C17H H17P 0.98 . ?
C17H H17Q 0.98 . ?
C17H H17R 0.98 . ?
C18A O18A 1.211(12) . ?
C18A O18B 1.278(13) . ?
C18A C18B 1.539(16) . ?
C18B C18D 1.40(3) . ?
C18B C18C 1.53(2) . ?
C18B C18E 1.57(2) . ?
C18C H18A 0.98 . ?
C18C H18B 0.98 . ?
C18C H18C 0.98 . ?
C18D H18D 0.98 . ?
C18D H18E 0.98 . ?
C18D H18F 0.98 . ?
C18E H18G 0.98 . ?
C18E H18H 0.98 . ?
C18E H18I 0.98 . ?
C19A O19B 1.202(12) . ?
C19A O19A 1.267(13) . ?
C19A C19B 1.591(16) . ?
C19B C19C 1.40(2) . ?
C19B C19D 1.49(2) . ?
C19B C19E 1.64(2) . ?
C19C H19A 0.98 . ?
C19C H19B 0.98 . ?
C19C H19C 0.98 . ?
C19D H19D 0.98 . ?
C19D H19E 0.98 . ?
C19D H19F 0.98 . ?
C19E H19G 0.98 . ?
C19E H19H 0.98 . ?
C19E H19I 0.98 . ?
C20A O20B 1.216(11) . ?
C20A O20A 1.235(12) . ?
C20A C20B 1.582(12) . ?
C20B C20F 1.40(2) . ?
C20B C20E 1.45(2) . ?
C20B C20C 1.518(19) . ?
C20B C20D 1.52(2) . ?
C20B C20H 1.52(2) . ?
C20B C20G 1.52(3) . ?
C20C H20A 0.98 . ?
C20C H20B 0.98 . ?
C20C H20C 0.98 . ?
C20D H20D 0.98 . ?
C20D H20E 0.98 . ?
C20D H20F 0.98 . ?
C20E H20G 0.98 . ?
C20E H20H 0.98 . ?
C20E H20I 0.98 . ?
C20F H20J 0.98 . ?
C20F H20K 0.98 . ?
C20F H20L 0.98 . ?
C20G H20M 0.98 . ?
C20G H20N 0.98 . ?
C20G H20O 0.98 . ?
C20H H20P 0.98 . ?
C20H H20Q 0.98 . ?
C20H H20R 0.98 . ?
N21 C21A 1.114(18) . ?
C21A C21B 1.386(18) . ?
C21B H21A 0.98 . ?
C21B H21B 0.98 . ?
C21B H21C 0.98 . ?
N22 C22A 1.146(19) . ?
C22A C22B 1.403(18) . ?
C22B H22A 0.98 . ?
C22B H22B 0.98 . ?
C22B H22C 0.98 . ?
N23 C23A 1.041(15) . ?
N23 Na6 2.557(11) . ?
N23 Na3 2.913(12) . ?
C23A C23B 1.54(2) . ?
C23B H23A 0.98 . ?
C23B H23B 0.98 . ?
C23B H23C 0.98 . ?
Cr1 F1D 1.886(5) . ?
Cr1 F1C 1.894(5) . ?
Cr1 F1B 1.903(5) . ?
Cr1 F1 1.914(5) . ?
Cr1 O1A 1.930(7) . ?
Cr1 O2A 1.968(5) . ?
Cr1 Na4 3.221(4) . ?
Cr1 Na5 3.282(4) . ?
Cr1 Na1 3.350(4) . ?
Cr2 F1 1.899(5) . ?
Cr2 F2 1.909(5) . ?
Cr2 O1B 1.929(6) . ?
Cr2 O2B 1.947(6) . ?
Cr2 O4A 1.955(6) . ?
Cr2 O3A 1.962(6) . ?
Cr3 F3 1.889(5) . ?
Cr3 F2 1.907(5) . ?
Cr3 O6A 1.919(7) . ?
Cr3 O4B 1.927(7) . ?
Cr3 O3B 1.931(6) . ?
Cr3 O5A 1.947(7) . ?
Cr4 F4 1.894(5) . ?
Cr4 F3 1.911(5) . ?
Cr4 O8A 1.946(6) . ?
Cr4 O5B 1.955(6) . ?
Cr4 O7A 1.968(6) . ?
Cr4 O6B 1.973(6) . ?
Cr5 F5 1.892(4) . ?
Cr5 F4 1.905(5) . ?
Cr5 O10A 1.930(6) . ?
Cr5 O9A 1.935(6) . ?
Cr5 O7B 1.935(6) . ?
Cr5 O8B 1.964(6) . ?
Cr6 F5C 1.879(5) . ?
Cr6 F5D 1.880(5) . ?
Cr6 F5B 1.884(5) . ?
Cr6 F5 1.927(5) . ?
Cr6 O9B 1.964(6) . ?
Cr6 O10B 1.979(6) . ?
Cr6 Na2 3.229(4) . ?
Cr6 Na6 3.251(4) 3_666 ?
Cr6 Na1 3.280(4) . ?
Cr7 F7C 1.868(5) . ?
Cr7 F7D 1.872(5) . ?
Cr7 F7B 1.896(5) . ?
Cr7 F7 1.948(5) . ?
Cr7 O11A 1.956(6) . ?
Cr7 O12A 1.965(6) . ?
Cr7 Na2 3.121(4) . ?
Cr7 Na5 3.227(4) 3_666 ?
Cr7 Na7 3.269(6) 3_666 ?
Cr8 F7 1.905(5) . ?
Cr8 F8 1.920(5) . ?
Cr8 O11B 1.936(6) . ?
Cr8 O13A 1.942(6) . ?
Cr8 O12B 1.948(7) . ?
Cr8 O14A 1.961(6) . ?
Cr9 F9 1.921(5) . ?
Cr9 F8 1.925(5) . ?
Cr9 O15A 1.945(7) . ?
Cr9 O13B 1.946(7) . ?
Cr9 O16A 1.954(6) . ?
Cr9 O14B 1.961(7) . ?
Cr10 F10 1.915(4) . ?
Cr10 O18A 1.917(7) . ?
Cr10 F9 1.916(5) . ?
Cr10 O17A 1.940(7) . ?
Cr10 O15B 1.953(7) . ?
Cr10 O16B 1.962(6) . ?
Cr11 F11 1.903(5) . ?
Cr11 F10 1.921(5) . ?
Cr11 O18B 1.927(9) . ?
Cr11 O20A 1.934(7) . ?
Cr11 O17B 1.959(8) . ?
Cr11 O19A 1.959(8) . ?
Cr12 F11D 1.873(5) . ?
Cr12 F11C 1.876(6) . ?
Cr12 F11B 1.898(5) . ?
Cr12 F11 1.941(5) . ?
Cr12 O19B 1.960(8) . ?
Cr12 O20B 1.961(7) . ?
Cr12 Na4 3.174(4) . ?
Cr12 Na6 3.256(4) . ?
Cr12 Na7B 3.565(10) . ?
Cr13 F92 1.889(5) . ?
Cr13 F92 1.889(5) 3_666 ?
Cr13 F91 1.901(4) . ?
Cr13 F91 1.901(4) 3_666 ?
Cr13 F93 1.903(4) . ?
Cr13 F93 1.903(4) 3_666 ?
Cr13 Na2 3.359(4) . ?
Cr13 Na2 3.359(4) 3_666 ?
Cr13 Na4 3.415(4) 3_666 ?
Cr13 Na4 3.415(4) . ?
Cr13 Na1 3.417(3) 3_666 ?
Cr13 Na1 3.417(3) . ?
F1B Na5 2.247(6) . ?
F1B Na1 2.281(6) . ?
F1C Na4 2.233(6) . ?
F1C Na1 2.402(7) . ?
F1D Na7 2.223(8) . ?
F1D Na4 2.384(5) . ?
F1D Na5 2.460(7) . ?
F5B Na2 2.234(6) . ?
F5B Na1 2.352(6) . ?
F5C Na6 2.267(6) 3_666 ?
F5C Na1 2.297(6) . ?
F5D Na2 2.346(6) . ?
F5D Na6 2.410(6) 3_666 ?
F5D Na7B 2.506(10) 3_666 ?
F7B Na3 2.173(6) . ?
F7B Na5 2.319(6) 3_666 ?
F7B Na2 2.354(6) . ?
F7C Na7 2.278(9) 3_666 ?
F7C Na5 2.305(7) 3_666 ?
F7D Na2 2.225(7) . ?
F7D Na7 2.515(9) 3_666 ?
F11B Na3 2.191(6) . ?
F11B Na4 2.331(5) . ?
F11B Na6 2.363(6) . ?
F11C Na6 2.274(7) . ?
F11C Na7B 2.451(10) . ?
F11D Na4 2.230(7) . ?
F11D Na7B 2.945(13) . ?
F91 Na1 2.368(6) 3_666 ?
F91 Na3 2.379(6) 3_666 ?
F91 Na2 2.616(6) 3_666 ?
F91 Na4 2.683(6) 3_666 ?
F92 Na2 2.251(6) . ?
F92 Na4 2.259(6) 3_666 ?
F92 Na5 2.755(6) 3_666 ?
F93 Na5 2.330(6) 3_666 ?
F93 Na6 2.331(6) . ?
F93 Na1 2.556(6) 3_666 ?
F93 Na3 2.836(7) . ?
O21A Na7 2.503(17) . ?
O21A Na7B 2.800(18) . ?
O21B Na7B 2.00(2) . ?
O21B Na2 2.960(19) 3_666 ?
O21C Na7B 2.23(4) . ?
O22 Na7 2.164(18) . ?
O23 Na3 2.332(8) . ?
Na1 F91 2.368(6) 3_666 ?
Na1 F93 2.556(6) 3_666 ?
Na1 O24 2.67(3) . ?
Na1 Na2 3.442(5) . ?
Na1 Na5 3.444(5) . ?
Na2 F91 2.616(6) 3_666 ?
Na2 O21B 2.960(19) 3_666 ?
Na2 Na3 3.554(6) . ?
Na3 F91 2.379(6) 3_666 ?
Na3 O25 2.87(4) . ?
Na3 Na6 3.419(6) . ?
Na3 Na5 3.451(6) 3_666 ?
Na3 Na4 3.525(6) . ?
Na4 F92 2.259(6) 3_666 ?
Na4 F91 2.683(6) 3_666 ?
Na4 Na5 3.652(5) . ?
Na5 F7C 2.305(7) 3_666 ?
Na5 F7B 2.319(6) 3_666 ?
Na5 F93 2.330(6) 3_666 ?
Na5 F92 2.755(6) 3_666 ?
Na5 Cr7 3.227(4) 3_666 ?
Na5 Na7 3.400(8) . ?
Na5 Na3 3.451(6) 3_666 ?
Na6 F5C 2.267(6) 3_666 ?
Na6 F5D 2.410(6) 3_666 ?
Na6 Cr6 3.251(4) 3_666 ?
Na6 Na1 3.511(5) 3_666 ?
Na6 Na7B 3.761(10) . ?
Na7 F7C 2.278(9) 3_666 ?
Na7 F7D 2.515(9) 3_666 ?
Na7 Cr7 3.269(6) 3_666 ?
Na7B F5D 2.506(10) 3_666 ?
N41 C43 1.398(17) . ?
N41 C41 1.44(2) . ?
N41 H41A 0.92 . ?
N41 H41B 0.92 . ?
C41 C42 1.49(2) . ?
C41 H41C 0.99 . ?
C41 H41D 0.99 . ?
C42 H42A 0.98 . ?
C42 H42B 0.98 . ?
C42 H42C 0.98 . ?
C43 C44 1.5578 . ?
C43 H43A 0.99 . ?
C43 H43B 0.99 . ?
C44 H44A 0.98 . ?
C44 H44B 0.98 . ?
C44 H44C 0.98 . ?
